data_7058205
loop_
_publ_author_name
'Br\"ullingen, Eric'
'Neud\"orfl, J\"org-Martin'
'Goldfuss, Bernd'

_publ_section_title
;
 Enantioselective Cu-catalyzed 1,4-additions of organozinc and Grignard
 reagents to enones: exceptional performance of the
 hydrido-phosphite-ligand BIFOP-H
;
_journal_issue 12
_journal_name_full 'New Journal of Chemistry'
_journal_page_first 4787
_journal_paper_doi 10.1039/C8NJ05886E
_journal_volume 43
_journal_year 2019
_chemical_absolute_configuration ad
_chemical_formula_moiety 'C64 H82 Cl2 Cu2 O4 P2, C10 H18 [+ C10 H18]'
_chemical_formula_sum 'C84 H118 Cl2 Cu2 O4 P2'
_chemical_formula_weight 1451.70
_space_group_crystal_system monoclinic
_space_group_IT_number 4
_space_group_name_Hall 'P 2yb'
_space_group_name_H-M_alt 'P 1 21 1'
_symmetry_space_group_name_Hall 'P 2yb'
_symmetry_space_group_name_H-M 'P 1 21 1'
_atom_sites_solution_hydrogens mixed
_audit_creation_method SHELXL-2014/7
_audit_update_record
;
2018-08-20 deposited with the CCDC.    2019-02-25 downloaded from the CCDC.
;
_cell_angle_alpha 90
_cell_angle_beta 90.221(5)
_cell_angle_gamma 90
_cell_formula_units_Z 4
_cell_length_a 15.1193(16)
_cell_length_b 31.626(4)
_cell_length_c 15.4815(17)
_cell_measurement_reflns_used 8864
_cell_measurement_temperature 100(2)
_cell_measurement_theta_max 72.31
_cell_measurement_theta_min 3.24
_cell_volume 7402.6(15)
_computing_cell_refinement 'Bruker APEX 3'
_computing_data_collection 'Bruker APEX 3'
_computing_data_reduction 'Bruker APEX 3'
_computing_molecular_graphics 'SCHAKAL99 (E. Keller 1999)'
_computing_publication_material 'PLATON (A. L. Spek 1980-2015)'
_computing_structure_refinement
;
SHELXL-2014/7 (Sheldrick, 2014)
SHELXLE (C. B. Huebschle 2016)'
;
_computing_structure_solution 'SHELXT  (Sheldrick, 2015)'
_diffrn_ambient_temperature 100(2)
_diffrn_measured_fraction_theta_full 0.963
_diffrn_measured_fraction_theta_max 0.915
_diffrn_measurement_device_type 'Bruker D8 Venture'
_diffrn_measurement_method 'phi / omega scans'
_diffrn_radiation_type CuK\a
_diffrn_radiation_wavelength 1.54178
_diffrn_reflns_av_R_equivalents 0.0564
_diffrn_reflns_av_unetI/netI 0.0570
_diffrn_reflns_Laue_measured_fraction_full 0.963
_diffrn_reflns_Laue_measured_fraction_max 0.915
_diffrn_reflns_limit_h_max 14
_diffrn_reflns_limit_h_min -18
_diffrn_reflns_limit_k_max 38
_diffrn_reflns_limit_k_min -38
_diffrn_reflns_limit_l_max 18
_diffrn_reflns_limit_l_min -19
_diffrn_reflns_number 80865
_diffrn_reflns_point_group_measured_fraction_full 0.942
_diffrn_reflns_point_group_measured_fraction_max 0.887
_diffrn_reflns_theta_full 67.679
_diffrn_reflns_theta_max 75.926
_diffrn_reflns_theta_min 2.854
_diffrn_source 'micro focus'
_exptl_absorpt_coefficient_mu 2.163
_exptl_absorpt_correction_T_max 0.3239
_exptl_absorpt_correction_T_min 0.1972
_exptl_absorpt_correction_type multi-scan
_exptl_absorpt_process_details 'Bruker SADABS'
_exptl_crystal_colour colourless
_exptl_crystal_density_diffrn 1.303
_exptl_crystal_F_000 3104
_exptl_crystal_size_max 0.200
_exptl_crystal_size_mid 0.200
_exptl_crystal_size_min 0.020
_refine_diff_density_max 0.662
_refine_diff_density_min -0.412
_refine_diff_density_rms 0.081
_refine_ls_abs_structure_details
;
 Flack x determined using 9105 quotients [(I+)-(I-)]/[(I+)+(I-)]
 (Parsons, Flack and Wagner, Acta Cryst. B69 (2013) 249-259).
;
_refine_ls_abs_structure_Flack 0.095(5)
_refine_ls_extinction_method none
_refine_ls_goodness_of_fit_ref 1.048
_refine_ls_hydrogen_treatment mixed
_refine_ls_matrix_type full
_refine_ls_number_parameters 1553
_refine_ls_number_reflns 27388
_refine_ls_number_restraints 1
_refine_ls_restrained_S_all 1.048
_refine_ls_R_factor_all 0.0867
_refine_ls_R_factor_gt 0.0698
_refine_ls_shift/su_max 0.038
_refine_ls_shift/su_mean 0.001
_refine_ls_structure_factor_coef Fsqd
_refine_ls_weighting_details 'w=1/[\s^2^(Fo^2^)+(0.0791P)^2^+12.8280P] where P=(Fo^2^+2Fc^2^)/3'
_refine_ls_weighting_scheme calc
_refine_ls_wR_factor_gt 0.1781
_refine_ls_wR_factor_ref 0.1878
_reflns_Friedel_coverage 0.902
_reflns_Friedel_fraction_full 0.919
_reflns_Friedel_fraction_max 0.857
_reflns_number_gt 23050
_reflns_number_total 27388
_reflns_threshold_expression 'I > 2\s(I)'
_cod_data_source_file c8nj05886e2.cif
_cod_data_source_block eb214_neu3_sq
_cod_depositor_comments 'Adding full bibliography for 7058205.cif.'
_cod_database_code 7058205
_shelx_shelxl_version_number 2014/7
_shelx_space_group_comment
;
The symmetry employed for this shelxl refinement is uniquely defined
by the following loop, which should always be used as a source of
symmetry information in preference to the above space-group names.
They are only intended as comments.
;
_shelx_estimated_absorpt_t_min 0.672
_shelx_estimated_absorpt_t_max 0.958

loop_
_space_group_symop_operation_xyz
'x, y, z'
'-x, y+1/2, -z'

loop_
_atom_site_label
_atom_site_type_symbol
_atom_site_fract_x
_atom_site_fract_y
_atom_site_fract_z
_atom_site_U_iso_or_equiv
_atom_site_adp_type
_atom_site_occupancy
_atom_site_site_symmetry_order
_atom_site_calc_flag
_atom_site_refinement_flags_posn
_atom_site_refinement_flags_adp
Cu1 Cu 0.42935(8) 0.00235(4) 0.70412(8) 0.0512(3) Uani 1 1 d . .
H1X H 0.259(4) -0.037(2) 0.390(4) 0.020(16) Uiso 1 1 d . .
Cu2 Cu 0.32491(7) 0.00288(4) 0.54207(7) 0.0404(3) Uani 1 1 d . .
H2X H 0.508(5) -0.038(2) 0.858(5) 0.028(18) Uiso 1 1 d . .
Cu3 Cu 0.17716(7) 0.35109(4) 0.78904(7) 0.0434(3) Uani 1 1 d . .
H3X H -0.002(4) 0.3871(17) 1.105(4) 0.002(12) Uiso 1 1 d . .
Cu4 Cu 0.07140(8) 0.34708(4) 0.95300(8) 0.0496(3) Uani 1 1 d . .
H4X H 0.237(6) 0.391(3) 0.623(6) 0.05(2) Uiso 1 1 d . .
Cl1 Cl 0.47342(11) 0.00917(8) 0.56264(13) 0.0541(5) Uani 1 1 d . .
Cl2 Cl 0.28145(14) -0.00727(10) 0.68301(14) 0.0674(7) Uani 1 1 d . .
Cl3 Cl 0.21835(14) 0.35703(12) 0.93183(14) 0.0804(9) Uani 1 1 d . .
Cl4 Cl 0.02860(12) 0.34620(8) 0.80980(13) 0.0540(5) Uani 1 1 d . .
P1 P 0.23765(11) -0.00593(6) 0.43295(11) 0.0341(4) Uani 1 1 d . .
P2 P 0.51562(13) -0.00489(8) 0.81348(13) 0.0476(5) Uani 1 1 d . .
P3 P -0.01449(12) 0.35280(7) 1.06317(13) 0.0419(4) Uani 1 1 d . .
P4 P 0.26538(12) 0.36055(6) 0.68165(11) 0.0350(4) Uani 1 1 d . .
O1 O 0.1401(3) -0.01488(19) 0.4662(3) 0.0423(13) Uani 1 1 d . .
O2 O 0.2310(3) 0.02437(16) 0.3502(3) 0.0397(11) Uani 1 1 d . .
O3 O 0.6121(4) -0.0120(3) 0.7784(3) 0.0618(18) Uani 1 1 d . .
O4 O 0.5216(4) 0.0264(2) 0.8952(4) 0.0525(14) Uani 1 1 d . .
O5 O -0.0180(3) 0.32212(18) 1.1455(4) 0.0433(12) Uani 1 1 d . .
O6 O -0.1137(3) 0.35918(18) 1.0288(3) 0.0426(12) Uani 1 1 d . .
O7 O 0.3590(3) 0.3734(2) 0.7187(3) 0.0453(14) Uani 1 1 d . .
O8 O 0.2793(4) 0.32808(18) 0.6030(3) 0.0513(14) Uani 1 1 d . .
C1 C 0.0760(5) -0.0432(3) 0.4259(5) 0.052(2) Uani 1 1 d . .
C2 C 0.0454(5) -0.0220(3) 0.3410(5) 0.046(2) Uani 1 1 d . .
C3 C 0.0447(6) 0.0206(3) 0.3214(6) 0.058(3) Uani 1 1 d . .
C4 C 0.0614(6) 0.0590(3) 0.3820(7) 0.062(3) Uani 1 1 d . .
C5 C 0.1395(6) 0.0834(3) 0.3900(6) 0.052(2) Uani 1 1 d . .
C6 C 0.2294(6) 0.0707(2) 0.3530(5) 0.0467(19) Uani 1 1 d . .
C7 C 0.3144(6) 0.0897(3) 0.3978(5) 0.0469(19) Uani 1 1 d . .
C8 C 0.3345(8) 0.1292(3) 0.3434(6) 0.061(2) Uani 1 1 d . .
H8A H 0.3916 0.1425 0.3588 0.074 Uiso 1 1 calc R U
H8B H 0.2863 0.1503 0.3450 0.074 Uiso 1 1 calc R U
C9 C 0.3381(8) 0.1044(3) 0.2559(6) 0.065(3) Uani 1 1 d . .
H9 H 0.3509 0.1232 0.2055 0.078 Uiso 1 1 calc R U
C10 C 0.2458(8) 0.0863(3) 0.2529(7) 0.060(2) Uani 1 1 d . .
C11 C 0.1765(10) 0.1210(4) 0.2268(7) 0.085(4) Uani 1 1 d . .
H11A H 0.1762 0.1244 0.1639 0.127 Uiso 1 1 calc R U
H11B H 0.1925 0.1479 0.2541 0.127 Uiso 1 1 calc R U
H11C H 0.1176 0.1124 0.2461 0.127 Uiso 1 1 calc R U
C12 C 0.2359(8) 0.0496(3) 0.1875(6) 0.064(3) Uani 1 1 d . .
H12A H 0.2497 0.0598 0.1293 0.096 Uiso 1 1 calc R U
H12B H 0.1750 0.0390 0.1887 0.096 Uiso 1 1 calc R U
H12C H 0.2767 0.0267 0.2030 0.096 Uiso 1 1 calc R U
C13 C 0.4097(7) 0.0731(3) 0.2722(7) 0.065(3) Uani 1 1 d . .
H13A H 0.4689 0.0856 0.2623 0.077 Uiso 1 1 calc R U
H13B H 0.4027 0.0477 0.2355 0.077 Uiso 1 1 calc R U
C14 C 0.3950(6) 0.0626(3) 0.3695(6) 0.055(2) Uani 1 1 d . .
H14A H 0.3825 0.0322 0.3772 0.065 Uiso 1 1 calc R U
H14B H 0.4480 0.0701 0.4039 0.065 Uiso 1 1 calc R U
C15 C 0.3128(5) 0.0960(2) 0.4962(5) 0.0423(17) Uani 1 1 d . .
H15A H 0.3691 0.0866 0.5211 0.063 Uiso 1 1 calc R U
H15B H 0.2643 0.0795 0.5210 0.063 Uiso 1 1 calc R U
H15C H 0.3041 0.1261 0.5092 0.063 Uiso 1 1 calc R U
C16 C 0.1320(7) 0.1224(3) 0.4318(7) 0.062(3) Uani 1 1 d . .
H16 H 0.1833 0.1396 0.4356 0.074 Uiso 1 1 calc R U
C17 C 0.0562(8) 0.1373(4) 0.4674(8) 0.080(4) Uani 1 1 d . .
H17 H 0.0556 0.1635 0.4973 0.096 Uiso 1 1 calc R U
C18 C -0.0208(8) 0.1132(5) 0.4590(10) 0.097(5) Uani 1 1 d . .
H18 H -0.0754 0.1229 0.4818 0.116 Uiso 1 1 calc R U
C19 C -0.0154(7) 0.0750(4) 0.4168(10) 0.092(5) Uani 1 1 d . .
H19 H -0.0679 0.0587 0.4114 0.111 Uiso 1 1 calc R U
C20 C 0.0115(7) 0.0350(4) 0.2401(8) 0.070(3) Uani 1 1 d . .
H20 H 0.0121 0.0643 0.2271 0.085 Uiso 1 1 calc R U
C21 C -0.0220(8) 0.0065(4) 0.1797(8) 0.086(4) Uani 1 1 d . .
H21 H -0.0456 0.0163 0.1264 0.104 Uiso 1 1 calc R U
C22 C -0.0204(7) -0.0364(4) 0.1981(7) 0.064(3) Uani 1 1 d . .
H22 H -0.0418 -0.0562 0.1569 0.077 Uiso 1 1 calc R U
C23 C 0.0129(6) -0.0503(3) 0.2776(6) 0.053(2) Uani 1 1 d . .
H23 H 0.0136 -0.0798 0.2895 0.063 Uiso 1 1 calc R U
C24 C 0.1147(5) -0.0902(3) 0.4197(6) 0.050(2) Uani 1 1 d . .
C25 C 0.0332(7) -0.1180(4) 0.4418(7) 0.074(3) Uani 1 1 d . .
H25A H 0.0488 -0.1477 0.4550 0.089 Uiso 1 1 calc R U
H25B H -0.0138 -0.1168 0.3971 0.089 Uiso 1 1 calc R U
C26 C 0.0109(7) -0.0914(5) 0.5241(7) 0.086(5) Uani 1 1 d . .
H26 H -0.0423 -0.1026 0.5547 0.104 Uiso 1 1 calc R U
C27 C -0.0025(7) -0.0475(5) 0.4941(6) 0.074(4) Uani 1 1 d . .
C28 C -0.0935(6) -0.0429(5) 0.4530(8) 0.102(6) Uani 1 1 d . .
H28A H -0.1389 -0.0512 0.4948 0.154 Uiso 1 1 calc R U
H28B H -0.0974 -0.0613 0.4021 0.154 Uiso 1 1 calc R U
H28C H -0.1028 -0.0135 0.4356 0.154 Uiso 1 1 calc R U
C29 C 0.0028(7) -0.0141(5) 0.5678(7) 0.089(5) Uani 1 1 d . .
H29A H -0.0476 -0.0178 0.6067 0.133 Uiso 1 1 calc R U
H29B H 0.0013 0.0143 0.5429 0.133 Uiso 1 1 calc R U
H29C H 0.0580 -0.0180 0.6002 0.133 Uiso 1 1 calc R U
C30 C 0.0978(10) -0.1004(6) 0.5757(8) 0.110(6) Uani 1 1 d . .
H30A H 0.1089 -0.0784 0.6201 0.132 Uiso 1 1 calc R U
H30B H 0.0965 -0.1285 0.6036 0.132 Uiso 1 1 calc R U
C31 C 0.1671(8) -0.0985(3) 0.5027(6) 0.065(3) Uani 1 1 d . .
H31A H 0.2101 -0.0754 0.5134 0.078 Uiso 1 1 calc R U
H31B H 0.1997 -0.1255 0.4987 0.078 Uiso 1 1 calc R U
C32 C 0.1661(6) -0.1022(3) 0.3372(6) 0.0485(19) Uani 1 1 d . .
H32A H 0.2194 -0.1181 0.3531 0.073 Uiso 1 1 calc R U
H32B H 0.1830 -0.0765 0.3062 0.073 Uiso 1 1 calc R U
H32C H 0.1285 -0.1198 0.2999 0.073 Uiso 1 1 calc R U
C33 C 0.6823(5) -0.0379(4) 0.8203(6) 0.065(3) Uani 1 1 d . .
C34 C 0.7126(6) -0.0145(4) 0.9019(5) 0.059(3) Uani 1 1 d . .
C35 C 0.7104(7) 0.0300(4) 0.9128(7) 0.065(3) Uani 1 1 d . .
C36 C 0.6832(8) 0.0644(5) 0.8490(8) 0.081(4) Uani 1 1 d . .
C37 C 0.6022(7) 0.0858(4) 0.8438(7) 0.069(3) Uani 1 1 d . .
C38 C 0.5183(7) 0.0731(3) 0.8889(6) 0.058(2) Uani 1 1 d . .
C39 C 0.4269(7) 0.0881(3) 0.8442(7) 0.061(2) Uani 1 1 d . .
C40 C 0.4033(9) 0.1275(4) 0.8991(8) 0.078(3) Uani 1 1 d . .
H40A H 0.4461 0.1509 0.8913 0.094 Uiso 1 1 calc R U
H40B H 0.3425 0.1377 0.8878 0.094 Uiso 1 1 calc R U
C41 C 0.4123(10) 0.1063(4) 0.9876(8) 0.085(4) Uani 1 1 d . .
H41 H 0.3993 0.1257 1.0368 0.102 Uiso 1 1 calc R U
C42 C 0.5070(8) 0.0900(4) 0.9876(7) 0.069(3) Uani 1 1 d . .
C43 C 0.5268(9) 0.0567(5) 1.0557(7) 0.082(4) Uani 1 1 d . .
H43A H 0.5117 0.0678 1.1129 0.124 Uiso 1 1 calc R U
H43B H 0.5898 0.0496 1.0543 0.124 Uiso 1 1 calc R U
H43C H 0.4916 0.0313 1.0439 0.124 Uiso 1 1 calc R U
C44 C 0.5713(9) 0.1280(5) 1.0067(10) 0.095(4) Uani 1 1 d . .
H44A H 0.5625 0.1379 1.0661 0.142 Uiso 1 1 calc R U
H44B H 0.5588 0.1511 0.9664 0.142 Uiso 1 1 calc R U
H44C H 0.6327 0.1187 0.9997 0.142 Uiso 1 1 calc R U
C45 C 0.3434(8) 0.0702(4) 0.9774(8) 0.078(3) Uani 1 1 d . .
H45A H 0.3583 0.0456 1.0142 0.094 Uiso 1 1 calc R U
H45B H 0.2829 0.0801 0.9910 0.094 Uiso 1 1 calc R U
C46 C 0.3534(7) 0.0599(4) 0.8811(7) 0.067(3) Uani 1 1 d . .
H46A H 0.2970 0.0653 0.8503 0.081 Uiso 1 1 calc R U
H46B H 0.3690 0.0297 0.8736 0.081 Uiso 1 1 calc R U
C47 C 0.4242(7) 0.0938(3) 0.7472(7) 0.063(2) Uani 1 1 d . .
H47A H 0.3717 0.0796 0.7237 0.094 Uiso 1 1 calc R U
H47B H 0.4775 0.0814 0.7218 0.094 Uiso 1 1 calc R U
H47C H 0.4216 0.1240 0.7334 0.094 Uiso 1 1 calc R U
C48 C 0.6033(10) 0.1242(5) 0.7978(10) 0.098(5) Uani 1 1 d . .
H48 H 0.5511 0.1409 0.7979 0.117 Uiso 1 1 calc R U
C49 C 0.6743(13) 0.1387(6) 0.7535(15) 0.135(7) Uani 1 1 d . .
H49 H 0.6720 0.1654 0.7254 0.163 Uiso 1 1 calc R U
C50 C 0.7493(11) 0.1146(8) 0.7495(16) 0.161(10) Uani 1 1 d . .
H50 H 0.7952 0.1212 0.7100 0.193 Uiso 1 1 calc R U
C51 C 0.7566(9) 0.0799(6) 0.8052(12) 0.111(6) Uani 1 1 d . .
H51 H 0.8125 0.0668 0.8133 0.133 Uiso 1 1 calc R U
C52 C 0.7450(8) 0.0486(5) 0.9892(9) 0.089(4) Uani 1 1 d . .
H52 H 0.7435 0.0783 0.9977 0.107 Uiso 1 1 calc R U
C53 C 0.7811(7) 0.0219(7) 1.0512(8) 0.108(6) Uani 1 1 d . .
H53 H 0.8062 0.0340 1.1017 0.129 Uiso 1 1 calc R U
C54 C 0.7820(9) -0.0222(5) 1.0423(8) 0.085(4) Uani 1 1 d . .
H54 H 0.8040 -0.0400 1.0869 0.102 Uiso 1 1 calc R U
C55 C 0.7504(6) -0.0383(5) 0.9680(6) 0.078(4) Uani 1 1 d . .
H55 H 0.7543 -0.0680 0.9600 0.094 Uiso 1 1 calc R U
C56 C 0.6485(8) -0.0844(4) 0.8324(7) 0.075(3) Uani 1 1 d . .
C57 C 0.7304(9) -0.1101(5) 0.8137(10) 0.101(5) Uani 1 1 d . .
H57A H 0.7787 -0.1049 0.8558 0.121 Uiso 1 1 calc R U
H57B H 0.7182 -0.1407 0.8090 0.121 Uiso 1 1 calc R U
C58 C 0.7466(10) -0.0895(6) 0.7277(9) 0.106(5) Uani 1 1 d . .
H58 H 0.7995 -0.1016 0.6980 0.127 Uiso 1 1 calc R U
C59 C 0.7585(8) -0.0414(7) 0.7483(7) 0.101(6) Uani 1 1 d . .
C60 C 0.8511(7) -0.0331(6) 0.7881(8) 0.116(7) Uani 1 1 d . .
H60A H 0.8954 -0.0323 0.7421 0.174 Uiso 1 1 calc R U
H60B H 0.8658 -0.0558 0.8288 0.174 Uiso 1 1 calc R U
H60C H 0.8507 -0.0059 0.8187 0.174 Uiso 1 1 calc R U
C61 C 0.7461(8) -0.0115(7) 0.6727(7) 0.126(8) Uani 1 1 d . .
H61A H 0.7704 -0.0244 0.6203 0.189 Uiso 1 1 calc R U
H61B H 0.7770 0.0151 0.6846 0.189 Uiso 1 1 calc R U
H61C H 0.6829 -0.0059 0.6642 0.189 Uiso 1 1 calc R U
C62 C 0.6608(11) -0.0983(7) 0.6776(11) 0.140(8) Uani 1 1 d . .
H62A H 0.6630 -0.1259 0.6477 0.168 Uiso 1 1 calc R U
H62B H 0.6484 -0.0757 0.6348 0.168 Uiso 1 1 calc R U
C63 C 0.5908(9) -0.0984(5) 0.7521(8) 0.092(4) Uani 1 1 d . .
H63A H 0.5652 -0.1269 0.7607 0.110 Uiso 1 1 calc R U
H63B H 0.5425 -0.0780 0.7406 0.110 Uiso 1 1 calc R U
C64 C 0.6004(7) -0.0966(4) 0.9213(9) 0.081(4) Uani 1 1 d . .
H64A H 0.5438 -0.1103 0.9087 0.121 Uiso 1 1 calc R U
H64B H 0.5901 -0.0709 0.9552 0.121 Uiso 1 1 calc R U
H64C H 0.6382 -0.1159 0.9544 0.121 Uiso 1 1 calc R U
C65 C -0.0147(5) 0.2763(3) 1.1418(6) 0.0458(18) Uani 1 1 d . .
C66 C -0.1011(7) 0.2608(3) 1.0999(6) 0.056(2) Uani 1 1 d . .
C67 C -0.1810(6) 0.2825(3) 1.1061(7) 0.060(3) Uani 1 1 d . .
C68 C -0.2048(6) 0.3179(4) 1.1663(7) 0.060(3) Uani 1 1 d . .
C69 C -0.2102(5) 0.3621(3) 1.1543(5) 0.047(2) Uani 1 1 d . .
C70 C -0.1820(5) 0.3844(3) 1.0709(5) 0.0425(18) Uani 1 1 d . .
C71 C -0.1512(6) 0.4312(3) 1.0806(6) 0.049(2) Uani 1 1 d . .
C72 C -0.2338(8) 0.4571(4) 1.0616(7) 0.073(3) Uani 1 1 d . .
H72A H -0.2809 0.4529 1.1051 0.087 Uiso 1 1 calc R U
H72B H -0.2212 0.4877 1.0547 0.087 Uiso 1 1 calc R U
C73 C -0.2537(7) 0.4352(4) 0.9764(8) 0.073(3) Uani 1 1 d . .
H73 H -0.3082 0.4461 0.9473 0.087 Uiso 1 1 calc R U
C74 C -0.2599(6) 0.3887(4) 1.0012(6) 0.062(3) Uani 1 1 d . .
C75 C -0.3513(6) 0.3803(4) 1.0432(7) 0.074(3) Uani 1 1 d . .
H75A H -0.3982 0.3852 1.0005 0.110 Uiso 1 1 calc R U
H75B H -0.3594 0.3995 1.0923 0.110 Uiso 1 1 calc R U
H75C H -0.3540 0.3510 1.0634 0.110 Uiso 1 1 calc R U
C76 C -0.2508(7) 0.3574(4) 0.9259(6) 0.070(3) Uani 1 1 d . .
H76A H -0.2966 0.3633 0.8826 0.105 Uiso 1 1 calc R U
H76B H -0.2577 0.3285 0.9475 0.105 Uiso 1 1 calc R U
H76C H -0.1923 0.3605 0.8997 0.105 Uiso 1 1 calc R U
C77 C -0.1704(9) 0.4437(4) 0.9261(7) 0.080(4) Uani 1 1 d . .
H77A H -0.1732 0.4714 0.8964 0.096 Uiso 1 1 calc R U
H77B H -0.1595 0.4212 0.8830 0.096 Uiso 1 1 calc R U
C78 C -0.0985(7) 0.4436(3) 0.9980(7) 0.060(2) Uani 1 1 d . .
H78A H -0.0710 0.4718 1.0043 0.072 Uiso 1 1 calc R U
H78B H -0.0517 0.4225 0.9855 0.072 Uiso 1 1 calc R U
C79 C -0.1000(7) 0.4458(3) 1.1629(7) 0.061(2) Uani 1 1 d . .
H79A H -0.0418 0.4567 1.1463 0.092 Uiso 1 1 calc R U
H79B H -0.0924 0.4217 1.2021 0.092 Uiso 1 1 calc R U
H79C H -0.1335 0.4681 1.1921 0.092 Uiso 1 1 calc R U
C80 C -0.2451(5) 0.3869(4) 1.2203(6) 0.061(3) Uani 1 1 d . .
H80 H -0.2453 0.4168 1.2145 0.073 Uiso 1 1 calc R U
C81 C -0.2796(7) 0.3686(5) 1.2947(7) 0.082(4) Uani 1 1 d . .
H81 H -0.3067 0.3861 1.3370 0.099 Uiso 1 1 calc R U
C82 C -0.2754(8) 0.3267(6) 1.3075(10) 0.114(7) Uani 1 1 d . .
H82 H -0.2947 0.3147 1.3604 0.137 Uiso 1 1 calc R U
C83 C -0.2426(7) 0.3013(5) 1.2430(10) 0.096(5) Uani 1 1 d . .
H83 H -0.2453 0.2715 1.2500 0.115 Uiso 1 1 calc R U
C84 C -0.2546(7) 0.2651(4) 1.0651(9) 0.079(3) Uani 1 1 d . .
H84 H -0.3094 0.2798 1.0685 0.094 Uiso 1 1 calc R U
C85 C -0.2515(11) 0.2274(4) 1.0196(12) 0.106(5) Uani 1 1 d . .
H85 H -0.3033 0.2171 0.9918 0.127 Uiso 1 1 calc R U
C86 C -0.1752(10) 0.2052(4) 1.0147(13) 0.110(6) Uani 1 1 d . .
H86 H -0.1724 0.1788 0.9854 0.132 Uiso 1 1 calc R U
C87 C -0.1006(9) 0.2227(4) 1.0543(10) 0.087(4) Uani 1 1 d . .
H87 H -0.0462 0.2078 1.0500 0.105 Uiso 1 1 calc R U
C88 C 0.0772(6) 0.2619(3) 1.0977(6) 0.053(2) Uani 1 1 d . .
C89 C 0.1015(8) 0.2219(4) 1.1522(8) 0.073(3) Uani 1 1 d . .
H89A H 0.0574 0.1989 1.1459 0.087 Uiso 1 1 calc R U
H89B H 0.1615 0.2111 1.1394 0.087 Uiso 1 1 calc R U
C90 C 0.0963(7) 0.2438(4) 1.2394(7) 0.069(3) Uani 1 1 d . .
H90 H 0.1106 0.2247 1.2890 0.083 Uiso 1 1 calc R U
C91 C -0.0017(7) 0.2599(3) 1.2399(6) 0.061(2) Uani 1 1 d . .
C92 C -0.0638(9) 0.2234(4) 1.2647(9) 0.084(4) Uani 1 1 d . .
H92A H -0.0545 0.2161 1.3256 0.126 Uiso 1 1 calc R U
H92B H -0.0511 0.1988 1.2285 0.126 Uiso 1 1 calc R U
H92C H -0.1253 0.2322 1.2559 0.126 Uiso 1 1 calc R U
C93 C -0.0166(7) 0.2946(4) 1.3069(7) 0.071(3) Uani 1 1 d . .
H93A H -0.0021 0.2838 1.3645 0.106 Uiso 1 1 calc R U
H93B H -0.0787 0.3035 1.3054 0.106 Uiso 1 1 calc R U
H93C H 0.0213 0.3189 1.2938 0.106 Uiso 1 1 calc R U
C94 C 0.1629(7) 0.2792(4) 1.2277(8) 0.076(3) Uani 1 1 d . .
H94A H 0.1499 0.3033 1.2663 0.091 Uiso 1 1 calc R U
H94B H 0.2240 0.2692 1.2388 0.091 Uiso 1 1 calc R U
C95 C 0.1501(6) 0.2911(4) 1.1339(7) 0.064(3) Uani 1 1 d . .
H95A H 0.2058 0.2871 1.1016 0.077 Uiso 1 1 calc R U
H95B H 0.1320 0.3211 1.1290 0.077 Uiso 1 1 calc R U
C96 C 0.0797(7) 0.2567(3) 1.0005(7) 0.065(3) Uani 1 1 d . .
H96A H 0.1376 0.2657 0.9790 0.097 Uiso 1 1 calc R U
H96B H 0.0334 0.2741 0.9741 0.097 Uiso 1 1 calc R U
H96C H 0.0699 0.2270 0.9857 0.097 Uiso 1 1 calc R U
C97 C 0.4227(5) 0.4022(3) 0.6793(5) 0.048(2) Uani 1 1 d . .
C98 C 0.4601(5) 0.3807(3) 0.5999(6) 0.051(2) Uani 1 1 d . .
C99 C 0.4664(7) 0.3366(4) 0.5861(10) 0.087(4) Uani 1 1 d . .
C100 C 0.4494(10) 0.3012(5) 0.6528(12) 0.120(7) Uani 1 1 d . .
C101 C 0.3740(9) 0.2748(4) 0.6573(9) 0.090(5) Uani 1 1 d . .
C102 C 0.2861(9) 0.2833(3) 0.6110(7) 0.069(3) Uani 1 1 d . .
C103 C 0.2012(8) 0.2628(3) 0.6542(6) 0.066(3) Uani 1 1 d . .
C104 C 0.1878(13) 0.2212(4) 0.6037(9) 0.110(6) Uani 1 1 d . .
H10A H 0.2361 0.2006 0.6142 0.132 Uiso 1 1 calc R U
H10B H 0.1299 0.2079 0.6156 0.132 Uiso 1 1 calc R U
C105 C 0.1920(19) 0.2403(5) 0.5156(10) 0.155(11) Uani 1 1 d . .
H105 H 0.1843 0.2194 0.4676 0.186 Uiso 1 1 calc R U
C106 C 0.2782(16) 0.2639(4) 0.5134(9) 0.132(8) Uani 1 1 d . .
C107 C 0.3512(18) 0.2309(5) 0.4986(13) 0.178(13) Uani 1 1 d . .
H10C H 0.3445 0.2186 0.4408 0.268 Uiso 1 1 calc R U
H10D H 0.3464 0.2085 0.5421 0.268 Uiso 1 1 calc R U
H10E H 0.4092 0.2445 0.5034 0.268 Uiso 1 1 calc R U
C108 C 0.2925(15) 0.2985(5) 0.4450(7) 0.131(8) Uani 1 1 d . .
H10H H 0.2427 0.3183 0.4460 0.196 Uiso 1 1 calc R U
H10I H 0.2966 0.2855 0.3877 0.196 Uiso 1 1 calc R U
H10J H 0.3475 0.3138 0.4577 0.196 Uiso 1 1 calc R U
C109 C 0.1179(17) 0.2725(7) 0.5220(9) 0.158(11) Uani 1 1 d . .
H10F H 0.0602 0.2594 0.5074 0.189 Uiso 1 1 calc R U
H10G H 0.1284 0.2966 0.4827 0.189 Uiso 1 1 calc R U
C110 C 0.1198(9) 0.2869(4) 0.6164(6) 0.076(4) Uani 1 1 d . .
H11D H 0.0647 0.2788 0.6466 0.091 Uiso 1 1 calc R U
H11E H 0.1279 0.3179 0.6207 0.091 Uiso 1 1 calc R U
C111 C 0.1985(7) 0.2599(3) 0.7536(6) 0.057(2) Uani 1 1 d . .
H11F H 0.2132 0.2311 0.7716 0.086 Uiso 1 1 calc R U
H11G H 0.1391 0.2672 0.7738 0.086 Uiso 1 1 calc R U
H11H H 0.2415 0.2797 0.7784 0.086 Uiso 1 1 calc R U
C112 C 0.3805(13) 0.2374(6) 0.7050(14) 0.151(10) Uani 1 1 d . .
H112 H 0.3319 0.2184 0.7076 0.181 Uiso 1 1 calc R U
C113 C 0.4590(14) 0.2280(8) 0.749(2) 0.227(18) Uani 1 1 d . .
H113 H 0.4621 0.2032 0.7831 0.273 Uiso 1 1 calc R U
C114 C 0.5301(14) 0.2531(10) 0.743(3) 0.29(2) Uani 1 1 d . .
H114 H 0.5847 0.2436 0.7671 0.349 Uiso 1 1 calc R U
C115 C 0.5262(11) 0.2919(8) 0.705(2) 0.212(16) Uani 1 1 d . .
H115 H 0.5722 0.3120 0.7123 0.254 Uiso 1 1 calc R U
C116 C 0.5092(14) 0.3229(5) 0.5142(14) 0.156(10) Uani 1 1 d . .
H116 H 0.5217 0.2935 0.5111 0.187 Uiso 1 1 calc R U
C117 C 0.5371(9) 0.3481(6) 0.4433(9) 0.100(5) Uani 1 1 d . .
H117 H 0.5577 0.3367 0.3902 0.120 Uiso 1 1 calc R U
C118 C 0.5308(9) 0.3927(4) 0.4605(8) 0.082(4) Uani 1 1 d . .
H118 H 0.5529 0.4123 0.4195 0.099 Uiso 1 1 calc R U
C119 C 0.4937(6) 0.4070(3) 0.5343(6) 0.057(2) Uani 1 1 d . .
H119 H 0.4900 0.4367 0.5424 0.068 Uiso 1 1 calc R U
C120 C 0.3793(6) 0.4476(3) 0.6641(6) 0.057(2) Uani 1 1 d . .
C121 C 0.4567(9) 0.4776(5) 0.6886(9) 0.095(5) Uani 1 1 d . .
H12G H 0.5068 0.4758 0.6477 0.114 Uiso 1 1 calc R U
H12H H 0.4376 0.5074 0.6953 0.114 Uiso 1 1 calc R U
C122 C 0.4768(11) 0.4561(8) 0.7755(9) 0.143(10) Uani 1 1 d . .
H122 H 0.5266 0.4697 0.8079 0.171 Uiso 1 1 calc R U
C123 C 0.4938(7) 0.4122(6) 0.7529(7) 0.097(6) Uani 1 1 d . .
C124 C 0.5901(7) 0.4073(7) 0.7184(8) 0.150(10) Uani 1 1 d . .
H12K H 0.6322 0.4138 0.7648 0.225 Uiso 1 1 calc R U
H12L H 0.5992 0.4268 0.6701 0.225 Uiso 1 1 calc R U
H12M H 0.5992 0.3782 0.6986 0.225 Uiso 1 1 calc R U
C125 C 0.4900(8) 0.3805(8) 0.8313(8) 0.159(10) Uani 1 1 d . .
H12P H 0.5016 0.3958 0.8852 0.238 Uiso 1 1 calc R U
H12Q H 0.5348 0.3584 0.8237 0.238 Uiso 1 1 calc R U
H12R H 0.4312 0.3675 0.8338 0.238 Uiso 1 1 calc R U
C126 C 0.3864(13) 0.4616(7) 0.8198(10) 0.166(11) Uani 1 1 d . .
H12N H 0.3762 0.4393 0.8634 0.199 Uiso 1 1 calc R U
H12O H 0.3817 0.4897 0.8480 0.199 Uiso 1 1 calc R U
C127 C 0.3213(9) 0.4577(4) 0.7444(8) 0.082(4) Uani 1 1 d . .
H12I H 0.2885 0.4845 0.7359 0.098 Uiso 1 1 calc R U
H12J H 0.2784 0.4347 0.7551 0.098 Uiso 1 1 calc R U
C128 C 0.3343(6) 0.4562(3) 0.5779(8) 0.067(3) Uani 1 1 d . .
H12D H 0.2759 0.4687 0.5879 0.101 Uiso 1 1 calc R U
H12E H 0.3276 0.4296 0.5460 0.101 Uiso 1 1 calc R U
H12F H 0.3704 0.4759 0.5441 0.101 Uiso 1 1 calc R U
C139 C 0.1155(8) 0.1129(4) 0.8522(7) 0.072(3) Uani 1 1 d . .
H139 H 0.1602 0.0905 0.8658 0.087 Uiso 1 1 calc R U
C140 C 0.0325(9) 0.0887(5) 0.8327(7) 0.085(4) Uani 1 1 d . .
H140 H -0.0116 0.1112 0.8181 0.102 Uiso 1 1 calc R U
C141 C -0.0088(10) 0.0656(4) 0.9072(8) 0.085(4) Uani 1 1 d . .
H14E H -0.0688 0.0561 0.8902 0.102 Uiso 1 1 calc R U
H14F H 0.0268 0.0401 0.9203 0.102 Uiso 1 1 calc R U
C142 C -0.0151(11) 0.0923(6) 0.9869(9) 0.105(5) Uani 1 1 d . .
H14G H -0.0665 0.1115 0.9810 0.126 Uiso 1 1 calc R U
H14H H -0.0261 0.0737 1.0371 0.126 Uiso 1 1 calc R U
C143 C 0.0636(13) 0.1174(5) 1.0040(8) 0.107(5) Uani 1 1 d . .
H14I H 0.0470 0.1397 1.0459 0.129 Uiso 1 1 calc R U
H14J H 0.1070 0.0988 1.0332 0.129 Uiso 1 1 calc R U
C144 C 0.1087(11) 0.1380(5) 0.9331(10) 0.105(5) Uani 1 1 d . .
H14M H 0.1692 0.1454 0.9525 0.126 Uiso 1 1 calc R U
H14N H 0.0774 0.1647 0.9198 0.126 Uiso 1 1 calc R U
C145 C 0.0378(12) 0.0624(5) 0.7512(9) 0.102(5) Uani 1 1 d . .
H14K H -0.0221 0.0520 0.7365 0.122 Uiso 1 1 calc R U
H14L H 0.0758 0.0375 0.7624 0.122 Uiso 1 1 calc R U
C146 C 0.0748(14) 0.0868(6) 0.6738(9) 0.125(7) Uani 1 1 d . .
H14O H 0.0873 0.0667 0.6264 0.151 Uiso 1 1 calc R U
H14P H 0.0296 0.1070 0.6529 0.151 Uiso 1 1 calc R U
C147 C 0.1552(10) 0.1096(4) 0.6954(9) 0.092(4) Uani 1 1 d . .
H14X H 0.1699 0.1284 0.6464 0.110 Uiso 1 1 calc R U
H14Y H 0.2039 0.0889 0.7013 0.110 Uiso 1 1 calc R U
C148 C 0.1525(10) 0.1352(4) 0.7739(9) 0.085(4) Uani 1 1 d . .
H14C H 0.1162 0.1607 0.7624 0.102 Uiso 1 1 calc R U
H14D H 0.2133 0.1448 0.7876 0.102 Uiso 1 1 calc R U
C129 C 0.8098(12) 0.2600(5) 0.6666(10) 0.103(5) Uani 1 1 d . .
H129 H 0.7631 0.2385 0.6791 0.124 Uiso 1 1 calc R U
C130 C 0.8752(12) 0.2292(7) 0.6457(12) 0.136(8) Uani 1 1 d . .
H130 H 0.9243 0.2499 0.6361 0.163 Uiso 1 1 calc R U
C131 C 0.9164(13) 0.2071(6) 0.706(2) 0.222(18) Uani 1 1 d . .
H13C H 0.9751 0.1986 0.6844 0.267 Uiso 1 1 calc R U
H13D H 0.8822 0.1810 0.7175 0.267 Uiso 1 1 calc R U
C132 C 0.9286(19) 0.2298(10) 0.789(2) 0.239(19) Uani 1 1 d . .
H13E H 0.9828 0.2473 0.7849 0.287 Uiso 1 1 calc R U
H13F H 0.9378 0.2089 0.8354 0.287 Uiso 1 1 calc R U
C133 C 0.8532(15) 0.2574(9) 0.8119(19) 0.183(12) Uani 1 1 d . .
H13G H 0.8101 0.2405 0.8453 0.219 Uiso 1 1 calc R U
H13H H 0.8752 0.2803 0.8501 0.219 Uiso 1 1 calc R U
C134 C 0.8129(14) 0.2743(8) 0.7477(13) 0.142(8) Uani 1 1 d . .
H13I H 0.8362 0.3035 0.7438 0.170 Uiso 1 1 calc R U
H13J H 0.7504 0.2770 0.7659 0.170 Uiso 1 1 calc R U
C135 C 0.874(2) 0.2141(17) 0.565(2) 0.33(4) Uani 1 1 d . .
H13K H 0.9369 0.2136 0.5478 0.397 Uiso 1 1 calc R U
H13L H 0.8567 0.1841 0.5720 0.397 Uiso 1 1 calc R U
C136 C 0.835(2) 0.2253(11) 0.499(2) 0.23(2) Uani 1 1 d . .
H13M H 0.8059 0.2002 0.4735 0.281 Uiso 1 1 calc R U
H13N H 0.8791 0.2357 0.4575 0.281 Uiso 1 1 calc R U
C137 C 0.768(3) 0.2580(8) 0.5115(13) 0.24(2) Uani 1 1 d . .
H13O H 0.7101 0.2454 0.4976 0.285 Uiso 1 1 calc R U
H13P H 0.7795 0.2804 0.4682 0.285 Uiso 1 1 calc R U
C138 C 0.7608(15) 0.2797(9) 0.6015(14) 0.158(9) Uani 1 1 d . .
H13Q H 0.7808 0.3094 0.5962 0.190 Uiso 1 1 calc R U
H13R H 0.6978 0.2802 0.6187 0.190 Uiso 1 1 calc R U

loop_
_atom_site_aniso_label
_atom_site_aniso_U_11
_atom_site_aniso_U_22
_atom_site_aniso_U_33
_atom_site_aniso_U_23
_atom_site_aniso_U_13
_atom_site_aniso_U_12
Cu1 0.0500(7) 0.0569(8) 0.0465(6) 0.0003(6) -0.0189(5) 0.0023(6)
Cu2 0.0333(5) 0.0488(7) 0.0392(5) 0.0045(5) -0.0107(4) -0.0048(5)
Cu3 0.0359(5) 0.0524(7) 0.0418(6) -0.0063(5) 0.0105(4) -0.0114(5)
Cu4 0.0425(6) 0.0590(8) 0.0474(6) 0.0024(6) 0.0156(5) 0.0065(6)
Cl1 0.0277(8) 0.0861(16) 0.0485(10) -0.0150(10) -0.0056(7) 0.0037(9)
Cl2 0.0485(11) 0.110(2) 0.0432(10) 0.0164(12) -0.0078(8) -0.0242(12)
Cl3 0.0439(11) 0.153(3) 0.0441(11) -0.0329(15) 0.0060(9) -0.0233(14)
Cl4 0.0338(8) 0.0767(14) 0.0514(10) 0.0205(11) 0.0009(7) -0.0004(9)
P1 0.0302(8) 0.0419(10) 0.0303(8) 0.0007(7) -0.0037(6) 0.0015(7)
P2 0.0393(10) 0.0674(15) 0.0361(9) 0.0059(10) -0.0058(8) -0.0021(9)
P3 0.0362(9) 0.0475(11) 0.0419(9) 0.0065(9) 0.0063(7) 0.0056(8)
P4 0.0359(9) 0.0392(10) 0.0300(8) -0.0001(7) 0.0019(7) -0.0048(7)
O1 0.029(2) 0.068(4) 0.029(2) -0.013(2) -0.0024(19) -0.010(2)
O2 0.048(3) 0.032(3) 0.039(3) -0.004(2) -0.008(2) 0.009(2)
O3 0.048(3) 0.108(6) 0.030(3) 0.013(3) -0.002(2) 0.009(3)
O4 0.056(3) 0.058(4) 0.044(3) 0.008(3) -0.007(3) -0.005(3)
O5 0.041(3) 0.048(3) 0.041(3) 0.006(2) -0.003(2) 0.009(2)
O6 0.040(3) 0.054(3) 0.035(2) 0.007(2) 0.005(2) 0.009(2)
O7 0.029(2) 0.078(4) 0.029(2) 0.013(2) 0.007(2) -0.008(2)
O8 0.082(4) 0.040(3) 0.031(3) 0.000(2) 0.013(3) -0.010(3)
C1 0.040(4) 0.084(7) 0.032(4) -0.020(4) 0.000(3) -0.023(4)
C2 0.024(3) 0.074(6) 0.041(4) -0.012(4) -0.010(3) -0.004(3)
C3 0.039(4) 0.073(6) 0.063(6) -0.030(5) -0.020(4) 0.014(4)
C4 0.044(5) 0.064(6) 0.077(7) -0.029(5) -0.022(4) 0.017(4)
C5 0.050(5) 0.050(5) 0.056(5) -0.011(4) -0.027(4) 0.011(4)
C6 0.063(5) 0.034(4) 0.044(4) -0.002(3) -0.017(4) 0.005(3)
C7 0.064(5) 0.040(4) 0.037(4) 0.000(3) -0.008(4) 0.000(4)
C8 0.085(7) 0.040(5) 0.059(6) 0.000(4) -0.007(5) -0.006(4)
C9 0.081(7) 0.066(7) 0.047(5) 0.004(5) 0.004(5) -0.014(5)
C10 0.082(7) 0.048(5) 0.051(5) 0.002(4) 0.004(5) 0.010(5)
C11 0.143(12) 0.052(6) 0.059(6) 0.003(5) -0.020(7) 0.025(7)
C12 0.094(8) 0.054(6) 0.043(5) 0.002(4) -0.006(5) 0.009(5)
C13 0.072(7) 0.055(6) 0.066(6) -0.002(5) 0.000(5) -0.012(5)
C14 0.054(5) 0.050(5) 0.059(5) -0.004(4) 0.018(4) -0.007(4)
C15 0.047(4) 0.036(4) 0.043(4) -0.002(3) -0.002(3) 0.001(3)
C16 0.065(6) 0.056(6) 0.064(6) -0.014(5) -0.022(5) 0.015(4)
C17 0.066(7) 0.082(8) 0.091(8) -0.040(7) -0.015(6) 0.027(6)
C18 0.053(6) 0.124(11) 0.113(10) -0.065(9) -0.023(6) 0.023(7)
C19 0.044(5) 0.101(9) 0.131(12) -0.057(9) -0.024(6) 0.020(5)
C20 0.058(6) 0.069(6) 0.084(7) -0.012(6) -0.037(5) 0.014(5)
C21 0.090(8) 0.083(8) 0.086(8) -0.026(7) -0.061(7) 0.020(7)
C22 0.063(6) 0.075(7) 0.055(5) -0.017(5) -0.032(5) -0.004(5)
C23 0.050(5) 0.056(5) 0.052(5) -0.017(4) -0.012(4) 0.008(4)
C24 0.040(4) 0.065(6) 0.046(5) 0.006(4) -0.017(3) -0.023(4)
C25 0.066(6) 0.104(9) 0.053(6) 0.016(6) -0.012(5) -0.042(6)
C26 0.052(6) 0.164(14) 0.044(5) -0.011(7) 0.006(4) -0.054(7)
C27 0.046(5) 0.130(11) 0.046(5) -0.024(6) 0.014(4) -0.039(6)
C28 0.023(4) 0.190(15) 0.094(9) -0.074(10) 0.017(5) -0.028(6)
C29 0.050(5) 0.162(13) 0.054(6) -0.045(7) 0.025(5) -0.027(7)
C30 0.118(11) 0.159(14) 0.053(6) 0.044(8) -0.032(7) -0.078(11)
C31 0.086(7) 0.062(6) 0.048(5) 0.025(5) -0.014(5) -0.027(5)
C32 0.048(5) 0.047(5) 0.050(5) -0.003(4) -0.012(4) -0.009(4)
C33 0.029(4) 0.132(10) 0.034(4) 0.001(5) -0.003(3) 0.020(5)
C34 0.038(4) 0.106(8) 0.033(4) 0.000(4) -0.006(3) -0.002(4)
C35 0.053(5) 0.086(8) 0.056(6) 0.002(5) -0.015(4) -0.011(5)
C36 0.060(6) 0.099(9) 0.084(8) 0.023(7) -0.005(6) -0.026(6)
C37 0.064(6) 0.077(7) 0.066(6) 0.009(5) -0.014(5) -0.020(5)
C38 0.064(6) 0.062(6) 0.048(5) 0.000(4) -0.001(4) -0.013(4)
C39 0.066(6) 0.054(6) 0.062(6) 0.001(5) 0.004(5) 0.003(4)
C40 0.085(8) 0.078(8) 0.070(7) 0.004(6) -0.014(6) 0.004(6)
C41 0.115(10) 0.076(8) 0.063(7) -0.011(6) 0.016(7) 0.027(7)
C42 0.085(7) 0.075(7) 0.046(5) -0.017(5) -0.013(5) 0.000(6)
C43 0.089(8) 0.115(10) 0.044(5) 0.001(6) 0.008(5) 0.020(7)
C44 0.091(9) 0.093(10) 0.100(10) -0.030(8) -0.030(8) -0.007(7)
C45 0.072(7) 0.086(8) 0.077(8) 0.006(6) 0.020(6) 0.013(6)
C46 0.055(6) 0.077(7) 0.070(7) 0.004(6) 0.002(5) 0.002(5)
C47 0.070(6) 0.054(6) 0.064(6) -0.003(5) -0.016(5) -0.003(5)
C48 0.091(9) 0.088(9) 0.114(11) 0.024(8) -0.030(8) -0.031(7)
C49 0.109(13) 0.109(13) 0.19(2) 0.054(13) 0.033(13) -0.031(11)
C50 0.070(10) 0.20(2) 0.21(2) 0.09(2) -0.013(13) -0.064(13)
C51 0.059(7) 0.121(13) 0.153(15) 0.043(11) 0.016(8) -0.013(7)
C52 0.058(6) 0.121(11) 0.088(9) -0.020(8) -0.021(6) 0.000(7)
C53 0.038(5) 0.22(2) 0.063(7) -0.034(9) -0.026(5) 0.036(8)
C54 0.083(8) 0.120(11) 0.051(6) -0.009(7) -0.028(6) 0.021(8)
C55 0.042(5) 0.152(12) 0.041(5) 0.020(6) -0.002(4) 0.002(6)
C56 0.083(7) 0.086(8) 0.055(6) -0.023(6) -0.009(5) 0.037(6)
C57 0.085(9) 0.114(11) 0.103(11) -0.015(9) -0.011(8) 0.055(8)
C58 0.088(9) 0.160(16) 0.070(8) -0.015(9) 0.015(7) 0.058(10)
C59 0.054(6) 0.206(18) 0.043(6) -0.008(8) 0.008(5) 0.032(8)
C60 0.045(6) 0.24(2) 0.063(7) 0.045(10) 0.018(5) 0.036(9)
C61 0.077(8) 0.26(2) 0.042(5) 0.048(9) 0.030(5) 0.064(11)
C62 0.115(13) 0.21(2) 0.096(11) -0.075(13) -0.026(9) 0.073(14)
C63 0.090(9) 0.108(10) 0.076(8) -0.031(7) -0.030(7) 0.053(8)
C64 0.047(5) 0.095(9) 0.100(9) 0.029(7) -0.029(6) 0.012(5)
C65 0.038(4) 0.049(5) 0.051(5) 0.005(4) -0.012(3) 0.005(3)
C66 0.063(6) 0.047(5) 0.059(5) 0.019(4) -0.012(4) -0.010(4)
C67 0.041(4) 0.063(6) 0.075(6) 0.026(5) -0.010(4) -0.005(4)
C68 0.035(4) 0.083(7) 0.062(6) 0.024(5) 0.002(4) 0.004(4)
C69 0.035(4) 0.071(6) 0.035(4) 0.022(4) 0.000(3) 0.015(4)
C70 0.038(4) 0.054(5) 0.036(4) 0.009(3) 0.003(3) 0.019(3)
C71 0.054(5) 0.051(5) 0.043(4) 0.004(4) 0.009(4) 0.016(4)
C72 0.095(8) 0.060(6) 0.063(6) 0.007(5) 0.002(6) 0.026(6)
C73 0.067(6) 0.078(7) 0.074(7) 0.028(6) -0.005(5) 0.036(6)
C74 0.044(5) 0.094(8) 0.048(5) 0.013(5) -0.006(4) 0.029(5)
C75 0.032(4) 0.117(10) 0.072(7) 0.017(6) -0.011(4) 0.010(5)
C76 0.064(6) 0.088(8) 0.057(5) 0.002(5) -0.029(5) 0.013(5)
C77 0.107(9) 0.081(8) 0.051(6) 0.026(6) 0.006(6) 0.033(7)
C78 0.072(6) 0.043(5) 0.065(6) 0.012(4) 0.017(5) 0.009(4)
C79 0.065(6) 0.062(6) 0.057(5) -0.010(5) 0.015(5) 0.006(5)
C80 0.035(4) 0.103(8) 0.043(5) 0.018(5) 0.007(4) 0.018(4)
C81 0.061(6) 0.134(11) 0.052(6) 0.036(7) 0.034(5) 0.030(7)
C82 0.056(7) 0.196(18) 0.092(10) 0.080(11) 0.025(7) 0.039(9)
C83 0.053(6) 0.121(11) 0.114(11) 0.079(10) 0.018(7) 0.006(6)
C84 0.055(6) 0.085(8) 0.096(9) 0.015(7) -0.022(6) -0.005(5)
C85 0.100(10) 0.062(8) 0.157(16) 0.010(9) -0.034(10) -0.019(7)
C86 0.104(10) 0.045(6) 0.181(17) 0.004(8) -0.037(11) -0.017(7)
C87 0.090(9) 0.061(7) 0.110(11) 0.015(7) -0.026(8) 0.003(6)
C88 0.052(5) 0.046(5) 0.062(5) -0.004(4) -0.006(4) 0.016(4)
C89 0.073(7) 0.065(7) 0.081(8) -0.001(6) -0.017(6) 0.024(5)
C90 0.074(7) 0.074(7) 0.059(6) 0.020(5) -0.011(5) 0.026(5)
C91 0.076(6) 0.058(6) 0.047(5) 0.014(4) -0.013(4) 0.018(5)
C92 0.090(8) 0.064(7) 0.099(9) 0.031(7) -0.002(7) 0.003(6)
C93 0.069(6) 0.088(8) 0.056(6) 0.019(6) -0.004(5) 0.013(6)
C94 0.043(5) 0.111(10) 0.074(7) -0.010(7) -0.025(5) 0.017(5)
C95 0.040(5) 0.071(7) 0.081(7) -0.008(5) -0.005(4) 0.012(4)
C96 0.064(6) 0.062(6) 0.068(6) -0.017(5) 0.000(5) 0.020(5)
C97 0.028(4) 0.086(6) 0.028(4) 0.008(4) 0.005(3) -0.013(4)
C98 0.034(4) 0.068(6) 0.050(5) 0.016(4) 0.024(4) 0.010(4)
C99 0.061(6) 0.072(7) 0.128(11) 0.033(7) 0.058(7) 0.018(5)
C100 0.093(9) 0.102(10) 0.165(15) 0.082(11) 0.073(10) 0.068(8)
C101 0.106(10) 0.056(6) 0.108(9) 0.027(6) 0.076(8) 0.026(6)
C102 0.110(9) 0.038(5) 0.059(6) -0.007(4) 0.033(6) -0.011(5)
C103 0.108(8) 0.045(5) 0.044(5) -0.010(4) 0.014(5) -0.017(5)
C104 0.204(17) 0.048(7) 0.078(8) -0.017(6) 0.048(10) -0.043(8)
C105 0.33(3) 0.070(10) 0.061(8) -0.030(8) 0.037(13) -0.092(15)
C106 0.28(2) 0.048(7) 0.065(8) -0.021(6) 0.083(11) -0.041(10)
C107 0.33(3) 0.062(9) 0.145(16) -0.029(10) 0.15(2) -0.012(13)
C108 0.27(2) 0.083(9) 0.043(6) -0.010(6) 0.051(10) -0.058(12)
C109 0.25(3) 0.167(19) 0.052(7) -0.006(10) -0.019(11) -0.16(2)
C110 0.108(9) 0.073(7) 0.046(5) 0.016(5) -0.019(5) -0.044(7)
C111 0.075(6) 0.049(5) 0.047(5) 0.011(4) 0.012(4) -0.011(4)
C112 0.149(15) 0.110(13) 0.19(2) 0.090(14) 0.102(15) 0.075(12)
C113 0.125(16) 0.20(2) 0.36(4) 0.23(3) 0.08(2) 0.071(16)
C114 0.090(13) 0.28(3) 0.51(6) 0.31(4) 0.08(2) 0.090(17)
C115 0.075(10) 0.21(2) 0.35(4) 0.22(3) 0.027(15) 0.043(12)
C116 0.192(18) 0.076(9) 0.20(2) 0.014(11) 0.160(17) 0.020(10)
C117 0.086(8) 0.124(12) 0.091(9) -0.031(9) 0.047(7) -0.016(9)
C118 0.092(8) 0.086(9) 0.070(7) 0.010(6) 0.050(7) -0.002(6)
C119 0.052(5) 0.068(6) 0.050(5) 0.018(4) 0.014(4) 0.001(4)
C120 0.050(5) 0.066(6) 0.057(5) -0.021(5) 0.021(4) -0.024(4)
C121 0.091(9) 0.109(10) 0.085(9) -0.034(8) 0.026(7) -0.061(8)
C122 0.102(11) 0.26(2) 0.061(8) -0.053(12) 0.019(7) -0.126(14)
C123 0.049(6) 0.200(17) 0.042(5) 0.026(8) -0.008(4) -0.053(8)
C124 0.042(6) 0.34(3) 0.071(8) 0.089(13) -0.022(6) -0.074(10)
C125 0.053(6) 0.36(3) 0.065(7) 0.105(12) -0.039(6) -0.092(11)
C126 0.177(17) 0.23(2) 0.094(10) -0.106(13) 0.079(11) -0.153(17)
C127 0.094(8) 0.073(7) 0.079(7) -0.035(6) 0.043(7) -0.034(6)
C128 0.037(4) 0.060(6) 0.106(9) 0.024(6) 0.013(5) -0.002(4)
C139 0.093(8) 0.079(8) 0.046(5) -0.004(5) -0.009(5) 0.007(6)
C140 0.099(9) 0.102(10) 0.054(6) 0.002(6) -0.019(6) -0.029(7)
C141 0.107(10) 0.077(8) 0.071(7) 0.002(6) -0.015(7) -0.012(7)
C142 0.117(12) 0.130(13) 0.068(8) -0.008(8) 0.002(8) -0.018(10)
C143 0.166(16) 0.107(11) 0.049(6) -0.021(7) -0.020(8) 0.029(11)
C144 0.116(12) 0.103(11) 0.095(11) -0.038(9) -0.028(9) -0.011(9)
C145 0.146(13) 0.081(9) 0.078(8) -0.027(7) 0.004(9) -0.037(9)
C146 0.175(18) 0.139(15) 0.062(8) -0.023(9) -0.020(10) -0.045(13)
C147 0.106(10) 0.076(9) 0.094(10) 0.011(7) 0.030(8) 0.004(7)
C148 0.110(10) 0.058(7) 0.086(8) -0.008(6) 0.006(7) -0.015(6)
C129 0.124(12) 0.108(11) 0.079(9) 0.022(8) 0.028(9) 0.050(10)
C130 0.103(12) 0.19(2) 0.118(13) -0.067(13) -0.058(11) 0.042(12)
C131 0.098(13) 0.088(13) 0.48(6) -0.01(2) -0.13(2) 0.005(10)
C132 0.19(3) 0.19(3) 0.34(4) 0.06(3) -0.21(3) -0.02(2)
C133 0.114(16) 0.21(3) 0.22(3) 0.08(2) -0.063(18) -0.050(17)
C134 0.129(15) 0.19(2) 0.103(14) -0.001(14) -0.022(12) 0.033(15)
C135 0.17(3) 0.57(9) 0.25(4) -0.30(5) -0.03(3) 0.10(4)
C136 0.21(3) 0.28(3) 0.21(3) -0.18(3) 0.16(2) -0.18(3)
C137 0.52(6) 0.126(18) 0.068(12) 0.014(12) -0.06(2) 0.05(3)
C138 0.146(18) 0.20(3) 0.124(17) -0.007(17) 0.000(14) -0.048(17)

loop_
_atom_type_symbol
_atom_type_description
_atom_type_scat_dispersion_real
_atom_type_scat_dispersion_imag
_atom_type_scat_source
C C 0.0181 0.0091 'International Tables Vol C Tables 4.2.6.8 and 6.1.1.4'
H H 0.0000 0.0000 'International Tables Vol C Tables 4.2.6.8 and 6.1.1.4'
Cl Cl 0.3639 0.7018 'International Tables Vol C Tables 4.2.6.8 and 6.1.1.4'
Cu Cu -1.9646 0.5888 'International Tables Vol C Tables 4.2.6.8 and 6.1.1.4'
O O 0.0492 0.0322 'International Tables Vol C Tables 4.2.6.8 and 6.1.1.4'
P P 0.2955 0.4335 'International Tables Vol C Tables 4.2.6.8 and 6.1.1.4'

loop_
_geom_angle_atom_site_label_1
_geom_angle_atom_site_label_2
_geom_angle_atom_site_label_3
_geom_angle
P2 Cu1 Cl2 133.79(10)
P2 Cu1 Cl1 125.70(9)
Cl2 Cu1 Cl1 99.41(8)
P2 Cu1 Cu2 172.06(9)
Cl2 Cu1 Cu2 50.15(6)
Cl1 Cu1 Cu2 49.33(5)
P1 Cu2 Cl1 136.14(9)
P1 Cu2 Cl2 123.22(8)
Cl1 Cu2 Cl2 99.47(8)
P1 Cu2 Cu1 170.32(7)
Cl1 Cu2 Cu1 50.12(6)
Cl2 Cu2 Cu1 49.42(6)
P4 Cu3 Cl4 137.07(9)
P4 Cu3 Cl3 124.28(9)
Cl4 Cu3 Cl3 97.67(8)
P4 Cu3 Cu4 171.47(7)
Cl4 Cu3 Cu4 49.44(6)
Cl3 Cu3 Cu4 48.38(6)
P3 Cu4 Cl3 134.11(10)
P3 Cu4 Cl4 126.43(9)
Cl3 Cu4 Cl4 97.70(8)
P3 Cu4 Cu3 171.18(8)
Cl3 Cu4 Cu3 49.32(6)
Cl4 Cu4 Cu3 48.52(5)
Cu2 Cl1 Cu1 80.55(7)
Cu1 Cl2 Cu2 80.44(8)
Cu4 Cl3 Cu3 82.30(8)
Cu3 Cl4 Cu4 82.04(8)
O1 P1 O2 108.0(3)
O1 P1 Cu2 109.6(2)
O2 P1 Cu2 125.8(2)
O1 P1 H1X 106(3)
O2 P1 H1X 94(3)
Cu2 P1 H1X 111(3)
O3 P2 O4 108.0(4)
O3 P2 Cu1 107.7(2)
O4 P2 Cu1 126.0(3)
O3 P2 H2X 99(3)
O4 P2 H2X 95(3)
Cu1 P2 H2X 118(3)
O6 P3 O5 107.8(3)
O6 P3 Cu4 108.3(2)
O5 P3 Cu4 126.9(2)
O6 P3 H3X 101(2)
O5 P3 H3X 97(2)
Cu4 P3 H3X 113(2)
O7 P4 O8 108.7(3)
O7 P4 Cu3 108.2(2)
O8 P4 Cu3 125.4(2)
O7 P4 H4X 109(4)
O8 P4 H4X 90(4)
Cu3 P4 H4X 114(4)
C1 O1 P1 125.9(5)
C6 O2 P1 125.1(5)
C33 O3 P2 126.0(5)
C38 O4 P2 124.1(5)
C65 O5 P3 124.9(5)
C70 O6 P3 125.7(5)
C97 O7 P4 126.9(5)
C102 O8 P4 125.3(6)
O1 C1 C2 107.1(7)
O1 C1 C27 105.3(6)
C2 C1 C27 112.3(8)
O1 C1 C24 110.7(7)
C2 C1 C24 117.3(7)
C27 C1 C24 103.5(9)
C3 C2 C23 117.5(8)
C3 C2 C1 127.7(8)
C23 C2 C1 114.8(8)
C2 C3 C20 120.4(8)
C2 C3 C4 128.9(9)
C20 C3 C4 109.8(9)
C19 C4 C5 118.0(9)
C19 C4 C3 112.8(8)
C5 C4 C3 127.7(9)
C16 C5 C4 116.9(9)
C16 C5 C6 118.7(8)
C4 C5 C6 124.4(8)
O2 C6 C5 106.8(7)
O2 C6 C7 112.4(6)
C5 C6 C7 117.3(7)
O2 C6 C10 105.7(6)
C5 C6 C10 114.2(7)
C7 C6 C10 100.0(7)
C15 C7 C8 116.2(7)
C15 C7 C14 111.5(7)
C8 C7 C14 97.8(7)
C15 C7 C6 118.0(7)
C8 C7 C6 103.4(7)
C14 C7 C6 107.7(7)
C7 C8 C9 94.3(7)
C7 C8 H8A 112.9
C9 C8 H8A 112.9
C7 C8 H8B 112.9
C9 C8 H8B 112.9
H8A C8 H8B 110.3
C13 C9 C10 115.3(9)
C13 C9 C8 102.3(9)
C10 C9 C8 100.4(8)
C13 C9 H9 112.6
C10 C9 H9 112.6
C8 C9 H9 112.6
C9 C10 C12 113.0(9)
C9 C10 C11 111.1(10)
C12 C10 C11 107.0(9)
C9 C10 C6 103.2(8)
C12 C10 C6 112.1(8)
C11 C10 C6 110.5(8)
C10 C11 H11A 109.5
C10 C11 H11B 109.5
H11A C11 H11B 109.5
C10 C11 H11C 109.5
H11A C11 H11C 109.5
H11B C11 H11C 109.5
C10 C12 H12A 109.5
C10 C12 H12B 109.5
H12A C12 H12B 109.5
C10 C12 H12C 109.5
H12A C12 H12C 109.5
H12B C12 H12C 109.5
C9 C13 C14 101.5(9)
C9 C13 H13A 111.5
C14 C13 H13A 111.5
C9 C13 H13B 111.5
C14 C13 H13B 111.5
H13A C13 H13B 109.3
C7 C14 C13 105.7(8)
C7 C14 H14A 110.6
C13 C14 H14A 110.6
C7 C14 H14B 110.6
C13 C14 H14B 110.6
H14A C14 H14B 108.7
C7 C15 H15A 109.5
C7 C15 H15B 109.5
H15A C15 H15B 109.5
C7 C15 H15C 109.5
H15A C15 H15C 109.5
H15B C15 H15C 109.5
C17 C16 C5 124.4(11)
C17 C16 H16 117.8
C5 C16 H16 117.8
C16 C17 C18 118.5(10)
C16 C17 H17 120.8
C18 C17 H17 120.8
C19 C18 C17 118.2(11)
C19 C18 H18 120.9
C17 C18 H18 120.9
C18 C19 C4 124.0(11)
C18 C19 H19 118.0
C4 C19 H19 118.0
C21 C20 C3 120.8(11)
C21 C20 H20 119.6
C3 C20 H20 119.6
C22 C21 C20 119.3(10)
C22 C21 H21 120.4
C20 C21 H21 120.4
C21 C22 C23 119.6(9)
C21 C22 H22 120.2
C23 C22 H22 120.2
C22 C23 C2 122.3(9)
C22 C23 H23 118.8
C2 C23 H23 118.8
C31 C24 C32 113.1(8)
C31 C24 C25 97.3(7)
C32 C24 C25 116.4(8)
C31 C24 C1 107.3(8)
C32 C24 C1 117.6(7)
C25 C24 C1 102.8(8)
C24 C25 C26 92.8(8)
C24 C25 H25A 113.1
C26 C25 H25A 113.1
C24 C25 H25B 113.1
C26 C25 H25B 113.1
H25A C25 H25B 110.5
C27 C26 C30 116.4(10)
C27 C26 C25 106.2(9)
C30 C26 C25 97.9(11)
C27 C26 H26 111.8
C30 C26 H26 111.8
C25 C26 H26 111.8
C26 C27 C28 110.0(10)
C26 C27 C29 113.6(10)
C28 C27 C29 106.7(10)
C26 C27 C1 100.7(10)
C28 C27 C1 112.9(9)
C29 C27 C1 113.0(8)
C27 C28 H28A 109.5
C27 C28 H28B 109.5
H28A C28 H28B 109.5
C27 C28 H28C 109.5
H28A C28 H28C 109.5
H28B C28 H28C 109.5
C27 C29 H29A 109.5
C27 C29 H29B 109.5
H29A C29 H29B 109.5
C27 C29 H29C 109.5
H29A C29 H29C 109.5
H29B C29 H29C 109.5
C31 C30 C26 101.0(8)
C31 C30 H30A 111.6
C26 C30 H30A 111.6
C31 C30 H30B 111.6
C26 C30 H30B 111.6
H30A C30 H30B 109.4
C24 C31 C30 105.7(9)
C24 C31 H31A 110.6
C30 C31 H31A 110.6
C24 C31 H31B 110.6
C30 C31 H31B 110.6
H31A C31 H31B 108.7
C24 C32 H32A 109.5
C24 C32 H32B 109.5
H32A C32 H32B 109.5
C24 C32 H32C 109.5
H32A C32 H32C 109.5
H32B C32 H32C 109.5
O3 C33 C34 107.7(9)
O3 C33 C56 109.6(8)
C34 C33 C56 116.8(9)
O3 C33 C59 104.3(8)
C34 C33 C59 113.0(9)
C56 C33 C59 104.6(11)
C55 C34 C35 117.3(10)
C55 C34 C33 117.7(11)
C35 C34 C33 124.8(9)
C34 C35 C52 120.2(11)
C34 C35 C36 129.5(10)
C52 C35 C36 110.0(12)
C51 C36 C37 120.0(12)
C51 C36 C35 110.7(12)
C37 C36 C35 127.9(10)
C36 C37 C48 115.7(11)
C36 C37 C38 125.7(10)
C48 C37 C38 118.4(12)
O4 C38 C37 105.5(9)
O4 C38 C39 110.5(7)
C37 C38 C39 116.3(8)
O4 C38 C42 105.6(8)
C37 C38 C42 116.1(9)
C39 C38 C42 102.3(8)
C47 C39 C46 114.9(9)
C47 C39 C40 116.4(9)
C46 C39 C40 95.4(9)
C47 C39 C38 118.7(9)
C46 C39 C38 106.8(8)
C40 C39 C38 101.5(8)
C41 C40 C39 96.8(9)
C41 C40 H40A 112.4
C39 C40 H40A 112.4
C41 C40 H40B 112.4
C39 C40 H40B 112.4
H40A C40 H40B 110.0
C42 C41 C40 103.3(10)
C42 C41 C45 112.5(10)
C40 C41 C45 100.0(11)
C42 C41 H41 113.3
C40 C41 H41 113.3
C45 C41 H41 113.3
C43 C42 C41 114.7(11)
C43 C42 C44 106.2(10)
C41 C42 C44 108.8(11)
C43 C42 C38 113.8(9)
C41 C42 C38 102.3(9)
C44 C42 C38 111.1(10)
C42 C43 H43A 109.5
C42 C43 H43B 109.5
H43A C43 H43B 109.5
C42 C43 H43C 109.5
H43A C43 H43C 109.5
H43B C43 H43C 109.5
C42 C44 H44A 109.5
C42 C44 H44B 109.5
H44A C44 H44B 109.5
C42 C44 H44C 109.5
H44A C44 H44C 109.5
H44B C44 H44C 109.5
C46 C45 C41 100.8(9)
C46 C45 H45A 111.6
C41 C45 H45A 111.6
C46 C45 H45B 111.6
C41 C45 H45B 111.6
H45A C45 H45B 109.4
C45 C46 C39 108.1(10)
C45 C46 H46A 110.1
C39 C46 H46A 110.1
C45 C46 H46B 110.1
C39 C46 H46B 110.1
H46A C46 H46B 108.4
C39 C47 H47A 109.5
C39 C47 H47B 109.5
H47A C47 H47B 109.5
C39 C47 H47C 109.5
H47A C47 H47C 109.5
H47B C47 H47C 109.5
C49 C48 C37 124.0(16)
C49 C48 H48 118.0
C37 C48 H48 118.0
C48 C49 C50 119.4(17)
C48 C49 H49 120.3
C50 C49 H49 120.3
C49 C50 C51 118.3(17)
C49 C50 H50 120.9
C51 C50 H50 120.9
C36 C51 C50 121.0(15)
C36 C51 H51 119.5
C50 C51 H51 119.5
C53 C52 C35 117.8(14)
C53 C52 H52 121.1
C35 C52 H52 121.1
C52 C53 C54 122.8(13)
C52 C53 H53 118.6
C54 C53 H53 118.6
C55 C54 C53 117.2(13)
C55 C54 H54 121.4
C53 C54 H54 121.4
C54 C55 C34 124.7(15)
C54 C55 H55 117.7
C34 C55 H55 117.7
C57 C56 C33 102.4(11)
C57 C56 C63 98.6(9)
C33 C56 C63 110.4(10)
C57 C56 C64 114.1(11)
C33 C56 C64 118.4(9)
C63 C56 C64 110.9(11)
C58 C57 C56 94.2(10)
C58 C57 H57A 112.9
C56 C57 H57A 112.9
C58 C57 H57B 112.9
C56 C57 H57B 112.9
H57A C57 H57B 110.3
C57 C58 C62 103.3(15)
C57 C58 C59 105.0(12)
C62 C58 C59 112.1(13)
C57 C58 H58 112.0
C62 C58 H58 112.0
C59 C58 H58 112.0
C61 C59 C60 108.0(14)
C61 C59 C58 115.8(13)
C60 C59 C58 110.4(13)
C61 C59 C33 113.9(10)
C60 C59 C33 111.2(9)
C58 C59 C33 97.2(12)
C59 C60 H60A 109.5
C59 C60 H60B 109.5
H60A C60 H60B 109.5
C59 C60 H60C 109.5
H60A C60 H60C 109.5
H60B C60 H60C 109.5
C59 C61 H61A 109.5
C59 C61 H61B 109.5
H61A C61 H61B 109.5
C59 C61 H61C 109.5
H61A C61 H61C 109.5
H61B C61 H61C 109.5
C58 C62 C63 101.5(11)
C58 C62 H62A 111.5
C63 C62 H62A 111.5
C58 C62 H62B 111.5
C63 C62 H62B 111.5
H62A C62 H62B 109.3
C62 C63 C56 101.9(11)
C62 C63 H63A 111.4
C56 C63 H63A 111.4
C62 C63 H63B 111.4
C56 C63 H63B 111.4
H63A C63 H63B 109.3
C56 C64 H64A 109.5
C56 C64 H64B 109.5
H64A C64 H64B 109.5
C56 C64 H64C 109.5
H64A C64 H64C 109.5
H64B C64 H64C 109.5
O5 C65 C66 107.8(6)
O5 C65 C91 106.7(7)
C66 C65 C91 113.3(8)
O5 C65 C88 109.1(7)
C66 C65 C88 117.6(8)
C91 C65 C88 101.9(7)
C67 C66 C87 117.8(10)
C67 C66 C65 123.4(9)
C87 C66 C65 118.8(10)
C84 C67 C66 117.8(11)
C84 C67 C68 112.6(9)
C66 C67 C68 128.3(9)
C69 C68 C83 117.0(11)
C69 C68 C67 132.1(9)
C83 C68 C67 109.9(11)
C80 C69 C68 118.8(8)
C80 C69 C70 117.7(8)
C68 C69 C70 123.4(8)
O6 C70 C69 108.8(6)
O6 C70 C71 110.6(7)
C69 C70 C71 116.1(7)
O6 C70 C74 105.3(6)
C69 C70 C74 113.6(7)
C71 C70 C74 101.8(7)
C72 C71 C79 113.9(8)
C72 C71 C70 104.4(8)
C79 C71 C70 120.4(7)
C72 C71 C78 97.4(8)
C79 C71 C78 110.0(8)
C70 C71 C78 108.1(7)
C73 C72 C71 94.7(8)
C73 C72 H72A 112.8
C71 C72 H72A 112.8
C73 C72 H72B 112.8
C71 C72 H72B 112.8
H72A C72 H72B 110.2
C77 C73 C72 101.9(11)
C77 C73 C74 110.7(9)
C72 C73 C74 103.6(8)
C77 C73 H73 113.3
C72 C73 H73 113.3
C74 C73 H73 113.3
C73 C74 C76 115.2(9)
C73 C74 C75 109.0(8)
C76 C74 C75 106.9(10)
C73 C74 C70 101.8(9)
C76 C74 C70 113.0(7)
C75 C74 C70 110.9(7)
C74 C75 H75A 109.5
C74 C75 H75B 109.5
H75A C75 H75B 109.5
C74 C75 H75C 109.5
H75A C75 H75C 109.5
H75B C75 H75C 109.5
C74 C76 H76A 109.5
C74 C76 H76B 109.5
H76A C76 H76B 109.5
C74 C76 H76C 109.5
H76A C76 H76C 109.5
H76B C76 H76C 109.5
C73 C77 C78 102.3(8)
C73 C77 H77A 111.3
C78 C77 H77A 111.3
C73 C77 H77B 111.3
C78 C77 H77B 111.3
H77A C77 H77B 109.2
C77 C78 C71 103.2(8)
C77 C78 H78A 111.1
C71 C78 H78A 111.1
C77 C78 H78B 111.1
C71 C78 H78B 111.1
H78A C78 H78B 109.1
C71 C79 H79A 109.5
C71 C79 H79B 109.5
H79A C79 H79B 109.5
C71 C79 H79C 109.5
H79A C79 H79C 109.5
H79B C79 H79C 109.5
C81 C80 C69 121.1(11)
C81 C80 H80 119.4
C69 C80 H80 119.4
C82 C81 C80 121.0(12)
C82 C81 H81 119.5
C80 C81 H81 119.5
C81 C82 C83 119.2(12)
C81 C82 H82 120.4
C83 C82 H82 120.4
C82 C83 C68 122.5(13)
C82 C83 H83 118.8
C68 C83 H83 118.8
C85 C84 C67 122.9(12)
C85 C84 H84 118.6
C67 C84 H84 118.6
C86 C85 C84 120.3(13)
C86 C85 H85 119.8
C84 C85 H85 119.8
C85 C86 C87 117.2(14)
C85 C86 H86 121.4
C87 C86 H86 121.4
C66 C87 C86 124.0(13)
C66 C87 H87 118.0
C86 C87 H87 118.0
C96 C88 C95 114.0(9)
C96 C88 C89 116.2(8)
C95 C88 C89 97.0(8)
C96 C88 C65 118.4(8)
C95 C88 C65 107.0(7)
C89 C88 C65 101.5(8)
C90 C89 C88 95.6(8)
C90 C89 H89A 112.6
C88 C89 H89A 112.6
C90 C89 H89B 112.6
C88 C89 H89B 112.6
H89A C89 H89B 110.1
C94 C90 C89 101.1(10)
C94 C90 C91 112.9(9)
C89 C90 C91 101.8(8)
C94 C90 H90 113.3
C89 C90 H90 113.3
C91 C90 H90 113.3
C93 C91 C92 106.1(10)
C93 C91 C90 112.3(9)
C92 C91 C90 109.6(9)
C93 C91 C65 113.0(8)
C92 C91 C65 113.8(9)
C90 C91 C65 102.2(8)
C91 C92 H92A 109.5
C91 C92 H92B 109.5
H92A C92 H92B 109.5
C91 C92 H92C 109.5
H92A C92 H92C 109.5
H92B C92 H92C 109.5
C91 C93 H93A 109.5
C91 C93 H93B 109.5
H93A C93 H93B 109.5
C91 C93 H93C 109.5
H93A C93 H93C 109.5
H93B C93 H93C 109.5
C95 C94 C90 102.5(8)
C95 C94 H94A 111.3
C90 C94 H94A 111.3
C95 C94 H94B 111.3
C90 C94 H94B 111.3
H94A C94 H94B 109.2
C94 C95 C88 106.8(9)
C94 C95 H95A 110.4
C88 C95 H95A 110.4
C94 C95 H95B 110.4
C88 C95 H95B 110.4
H95A C95 H95B 108.6
C88 C96 H96A 109.5
C88 C96 H96B 109.5
H96A C96 H96B 109.5
C88 C96 H96C 109.5
H96A C96 H96C 109.5
H96B C96 H96C 109.5
O7 C97 C98 108.0(7)
O7 C97 C123 105.6(6)
C98 C97 C123 114.6(8)
O7 C97 C120 110.5(6)
C98 C97 C120 115.9(7)
C123 C97 C120 101.6(10)
C119 C98 C99 116.6(9)
C119 C98 C97 117.3(9)
C99 C98 C97 126.1(8)
C116 C99 C98 118.1(11)
C116 C99 C100 113.2(12)
C98 C99 C100 127.1(13)
C101 C100 C115 120.0(13)
C101 C100 C99 126.6(15)
C115 C100 C99 112.8(14)
C112 C101 C100 118.0(16)
C112 C101 C102 117.1(14)
C100 C101 C102 124.8(10)
O8 C102 C101 106.1(9)
O8 C102 C103 112.6(9)
C101 C102 C103 115.6(9)
O8 C102 C106 106.8(9)
C101 C102 C106 115.2(12)
C103 C102 C106 100.3(10)
C111 C103 C104 116.8(9)
C111 C103 C110 112.3(9)
C104 C103 C110 97.2(11)
C111 C103 C102 117.9(9)
C104 C103 C102 103.9(9)
C110 C103 C102 106.3(9)
C105 C104 C103 96.5(9)
C105 C104 H10A 112.5
C103 C104 H10A 112.5
C105 C104 H10B 112.5
C103 C104 H10B 112.5
H10A C104 H10B 110.0
C104 C105 C106 105.1(17)
C104 C105 C109 100.2(16)
C106 C105 C109 108.0(12)
C104 C105 H105 114.1
C106 C105 H105 114.1
C109 C105 H105 114.1
C105 C106 C107 106.8(14)
C105 C106 C108 119.6(19)
C107 C106 C108 106.1(13)
C105 C106 C102 103.1(10)
C107 C106 C102 110.1(17)
C108 C106 C102 111.0(9)
C106 C107 H10C 109.5
C106 C107 H10D 109.5
H10C C107 H10D 109.5
C106 C107 H10E 109.5
H10C C107 H10E 109.5
H10D C107 H10E 109.5
C106 C108 H10H 109.5
C106 C108 H10I 109.5
H10H C108 H10I 109.5
C106 C108 H10J 109.5
H10H C108 H10J 109.5
H10I C108 H10J 109.5
C105 C109 C110 104.6(16)
C105 C109 H10F 110.8
C110 C109 H10F 110.8
C105 C109 H10G 110.8
C110 C109 H10G 110.8
H10F C109 H10G 108.9
C109 C110 C103 103.0(14)
C109 C110 H11D 111.2
C103 C110 H11D 111.2
C109 C110 H11E 111.2
C103 C110 H11E 111.2
H11D C110 H11E 109.1
C103 C111 H11F 109.5
C103 C111 H11G 109.5
H11F C111 H11G 109.5
C103 C111 H11H 109.5
H11F C111 H11H 109.5
H11G C111 H11H 109.5
C113 C112 C101 120(2)
C113 C112 H112 120.2
C101 C112 H112 120.2
C114 C113 C112 121.8(16)
C114 C113 H113 119.1
C112 C113 H113 119.1
C113 C114 C115 121.7(19)
C113 C114 H114 119.2
C115 C114 H114 119.2
C114 C115 C100 117(2)
C114 C115 H115 121.3
C100 C115 H115 121.3
C99 C116 C117 126.5(14)
C99 C116 H116 116.7
C117 C116 H116 116.7
C116 C117 C118 112.7(11)
C116 C117 H117 123.6
C118 C117 H117 123.6
C119 C118 C117 120.9(10)
C119 C118 H118 119.5
C117 C118 H118 119.5
C118 C119 C98 124.2(11)
C118 C119 H119 117.9
C98 C119 H119 117.9
C128 C120 C121 116.1(9)
C128 C120 C127 114.4(10)
C121 C120 C127 96.1(8)
C128 C120 C97 118.2(8)
C121 C120 C97 101.8(9)
C127 C120 C97 107.4(9)
C122 C121 C120 95.1(9)
C122 C121 H12G 112.7
C120 C121 H12G 112.7
C122 C121 H12H 112.7
C120 C121 H12H 112.7
H12G C121 H12H 110.2
C123 C122 C121 104.2(11)
C123 C122 C126 111.9(13)
C121 C122 C126 99.6(17)
C123 C122 H122 113.3
C121 C122 H122 113.3
C126 C122 H122 113.3
C122 C123 C124 110.1(13)
C122 C123 C125 114.5(14)
C124 C123 C125 103.8(13)
C122 C123 C97 104.0(12)
C124 C123 C97 111.3(10)
C125 C123 C97 113.4(10)
C123 C124 H12K 109.5
C123 C124 H12L 109.5
H12K C124 H12L 109.5
C123 C124 H12M 109.5
H12K C124 H12M 109.5
H12L C124 H12M 109.5
C123 C125 H12P 109.5
C123 C125 H12Q 109.5
H12P C125 H12Q 109.5
C123 C125 H12R 109.5
H12P C125 H12R 109.5
H12Q C125 H12R 109.5
C127 C126 C122 102.7(10)
C127 C126 H12N 111.2
C122 C126 H12N 111.2
C127 C126 H12O 111.2
C122 C126 H12O 111.2
H12N C126 H12O 109.1
C126 C127 C120 105.3(10)
C126 C127 H12I 110.7
C120 C127 H12I 110.7
C126 C127 H12J 110.7
C120 C127 H12J 110.7
H12I C127 H12J 108.8
C120 C128 H12D 109.5
C120 C128 H12E 109.5
H12D C128 H12E 109.5
C120 C128 H12F 109.5
H12D C128 H12F 109.5
H12E C128 H12F 109.5
C144 C139 C140 112.4(12)
C144 C139 C148 116.9(12)
C140 C139 C148 112.9(10)
C144 C139 H139 104.4
C140 C139 H139 104.4
C148 C139 H139 104.4
C139 C140 C141 116.3(10)
C139 C140 C145 113.6(12)
C141 C140 C145 113.2(11)
C139 C140 H140 103.9
C141 C140 H140 103.9
C145 C140 H140 103.9
C142 C141 C140 112.6(12)
C142 C141 H14E 109.1
C140 C141 H14E 109.1
C142 C141 H14F 109.1
C140 C141 H14F 109.1
H14E C141 H14F 107.8
C143 C142 C141 113.8(13)
C143 C142 H14G 108.8
C141 C142 H14G 108.8
C143 C142 H14H 108.8
C141 C142 H14H 108.8
H14G C142 H14H 107.7
C144 C143 C142 119.6(12)
C144 C143 H14I 107.4
C142 C143 H14I 107.4
C144 C143 H14J 107.4
C142 C143 H14J 107.4
H14I C143 H14J 106.9
C143 C144 C139 115.7(13)
C143 C144 H14M 108.3
C139 C144 H14M 108.3
C143 C144 H14N 108.3
C139 C144 H14N 108.3
H14M C144 H14N 107.4
C140 C145 C146 113.3(12)
C140 C145 H14K 108.9
C146 C145 H14K 108.9
C140 C145 H14L 108.9
C146 C145 H14L 108.9
H14K C145 H14L 107.7
C147 C146 C145 112.2(13)
C147 C146 H14O 109.2
C145 C146 H14O 109.2
C147 C146 H14P 109.2
C145 C146 H14P 109.2
H14O C146 H14P 107.9
C146 C147 C148 116.2(13)
C146 C147 H14X 108.2
C148 C147 H14X 108.2
C146 C147 H14Y 108.2
C148 C147 H14Y 108.2
H14X C147 H14Y 107.4
C147 C148 C139 114.8(10)
C147 C148 H14C 108.6
C139 C148 H14C 108.6
C147 C148 H14D 108.6
C139 C148 H14D 108.6
H14C C148 H14D 107.5
C134 C129 C138 123.0(18)
C134 C129 C130 115.0(16)
C138 C129 C130 120.5(17)
C134 C129 H129 94.0
C138 C129 H129 94.0
C130 C129 H129 94.0
C131 C130 C135 119(3)
C131 C130 C129 122(2)
C135 C130 C129 117(2)
C131 C130 H130 95.9
C135 C130 H130 95.9
C129 C130 H130 95.9
C130 C131 C132 114.4(19)
C130 C131 H13C 108.7
C132 C131 H13C 108.7
C130 C131 H13D 108.7
C132 C131 H13D 108.7
H13C C131 H13D 107.6
C131 C132 C133 113.7(17)
C131 C132 H13E 108.8
C133 C132 H13E 108.8
C131 C132 H13F 108.8
C133 C132 H13F 108.8
H13E C132 H13F 107.7
C134 C133 C132 115(3)
C134 C133 H13G 108.5
C132 C133 H13G 108.5
C134 C133 H13H 108.5
C132 C133 H13H 108.5
H13G C133 H13H 107.5
C133 C134 C129 127(2)
C133 C134 H13I 105.5
C129 C134 H13I 105.5
C133 C134 H13J 105.5
C129 C134 H13J 105.5
H13I C134 H13J 106.1
C136 C135 C130 133(4)
C136 C135 H13K 104.1
C130 C135 H13K 104.1
C136 C135 H13L 104.1
C130 C135 H13L 104.1
H13K C135 H13L 105.5
C135 C136 C137 115(2)
C135 C136 H13M 108.4
C137 C136 H13M 108.4
C135 C136 H13N 108.4
C137 C136 H13N 108.4
H13M C136 H13N 107.5
C136 C137 C138 119(2)
C136 C137 H13O 107.6
C138 C137 H13O 107.6
C136 C137 H13P 107.6
C138 C137 H13P 107.6
H13O C137 H13P 107.0
C129 C138 C137 114(2)
C129 C138 H13Q 108.7
C137 C138 H13Q 108.7
C129 C138 H13R 108.7
C137 C138 H13R 108.7
H13Q C138 H13R 107.6

loop_
_geom_bond_atom_site_label_1
_geom_bond_atom_site_label_2
_geom_bond_distance
Cu1 P2 2.145(2)
Cu1 Cl2 2.279(2)
Cu1 Cl1 2.302(2)
Cu1 Cu2 2.9592(14)
Cu2 P1 2.1576(19)
Cu2 Cl1 2.2753(19)
Cu2 Cl2 2.304(2)
Cu3 P4 2.156(2)
Cu3 Cl4 2.275(2)
Cu3 Cl3 2.302(2)
Cu3 Cu4 3.0079(15)
Cu4 P3 2.155(2)
Cu4 Cl3 2.269(2)
Cu4 Cl4 2.307(2)
P1 O1 1.590(5)
P1 O2 1.602(5)
P1 H1X 1.23(7)
P2 O3 1.575(6)
P2 O4 1.607(7)
P2 H2X 1.25(7)
P3 O6 1.602(5)
P3 O5 1.603(6)
P3 H3X 1.28(5)
P4 O7 1.579(5)
P4 O8 1.608(6)
P4 H4X 1.39(9)
O1 C1 1.457(9)
O2 C6 1.465(9)
O3 C33 1.487(11)
O4 C38 1.483(12)
O5 C65 1.452(10)
O6 C70 1.461(9)
O7 C97 1.459(9)
O8 C102 1.424(11)
C1 C2 1.545(13)
C1 C27 1.597(12)
C1 C24 1.601(15)
C2 C3 1.382(14)
C2 C23 1.414(11)
C3 C20 1.427(14)
C3 C4 1.555(13)
C4 C19 1.380(14)
C4 C5 1.416(13)
C5 C16 1.397(13)
C5 C6 1.530(13)
C6 C7 1.577(12)
C6 C10 1.646(13)
C7 C15 1.537(11)
C7 C8 1.537(12)
C7 C14 1.553(13)
C8 C9 1.567(14)
C8 H8A 0.9900
C8 H8B 0.9900
C9 C13 1.487(16)
C9 C10 1.508(15)
C9 H9 1.0000
C10 C12 1.548(14)
C10 C11 1.569(15)
C11 H11A 0.9800
C11 H11B 0.9800
C11 H11C 0.9800
C12 H12A 0.9800
C12 H12B 0.9800
C12 H12C 0.9800
C13 C14 1.559(14)
C13 H13A 0.9900
C13 H13B 0.9900
C14 H14A 0.9900
C14 H14B 0.9900
C15 H15A 0.9800
C15 H15B 0.9800
C15 H15C 0.9800
C16 C17 1.358(15)
C16 H16 0.9500
C17 C18 1.398(18)
C17 H17 0.9500
C18 C19 1.373(17)
C18 H18 0.9500
C19 H19 0.9500
C20 C21 1.393(14)
C20 H20 0.9500
C21 C22 1.386(17)
C21 H21 0.9500
C22 C23 1.399(13)
C22 H22 0.9500
C23 H23 0.9500
C24 C31 1.529(12)
C24 C32 1.546(13)
C24 C25 1.554(12)
C25 C26 1.564(17)
C25 H25A 0.9900
C25 H25B 0.9900
C26 C27 1.48(2)
C26 C30 1.561(18)
C26 H26 1.0000
C27 C28 1.521(15)
C27 C29 1.555(15)
C28 H28A 0.9800
C28 H28B 0.9800
C28 H28C 0.9800
C29 H29A 0.9800
C29 H29B 0.9800
C29 H29C 0.9800
C30 C31 1.546(18)
C30 H30A 0.9900
C30 H30B 0.9900
C31 H31A 0.9900
C31 H31B 0.9900
C32 H32A 0.9800
C32 H32B 0.9800
C32 H32C 0.9800
C33 C34 1.533(13)
C33 C56 1.568(19)
C33 C59 1.610(13)
C34 C55 1.391(14)
C34 C35 1.418(16)
C35 C52 1.419(16)
C35 C36 1.525(17)
C36 C51 1.391(17)
C36 C37 1.402(18)
C37 C48 1.407(18)
C37 C38 1.505(15)
C38 C39 1.615(15)
C38 C42 1.628(13)
C39 C47 1.512(14)
C39 C46 1.538(15)
C39 C40 1.550(16)
C40 C41 1.531(16)
C40 H40A 0.9900
C40 H40B 0.9900
C41 C42 1.521(18)
C41 C45 1.551(19)
C41 H41 1.0000
C42 C43 1.518(17)
C42 C44 1.575(17)
C43 H43A 0.9800
C43 H43B 0.9800
C43 H43C 0.9800
C44 H44A 0.9800
C44 H44B 0.9800
C44 H44C 0.9800
C45 C46 1.534(16)
C45 H45A 0.9900
C45 H45B 0.9900
C46 H46A 0.9900
C46 H46B 0.9900
C47 H47A 0.9800
C47 H47B 0.9800
C47 H47C 0.9800
C48 C49 1.36(2)
C48 H48 0.9500
C49 C50 1.37(3)
C49 H49 0.9500
C50 C51 1.40(2)
C50 H50 0.9500
C51 H51 0.9500
C52 C53 1.39(2)
C52 H52 0.9500
C53 C54 1.40(2)
C53 H53 0.9500
C54 C55 1.344(16)
C54 H54 0.9500
C55 H55 0.9500
C56 C57 1.509(15)
C56 C63 1.578(16)
C56 C64 1.607(18)
C57 C58 1.50(2)
C57 H57A 0.9900
C57 H57B 0.9900
C58 C62 1.53(2)
C58 C59 1.56(3)
C58 H58 1.0000
C59 C61 1.52(2)
C59 C60 1.550(18)
C60 H60A 0.9800
C60 H60B 0.9800
C60 H60C 0.9800
C61 H61A 0.9800
C61 H61B 0.9800
C61 H61C 0.9800
C62 C63 1.57(2)
C62 H62A 0.9900
C62 H62B 0.9900
C63 H63A 0.9900
C63 H63B 0.9900
C64 H64A 0.9800
C64 H64B 0.9800
C64 H64C 0.9800
C65 C66 1.537(12)
C65 C91 1.616(12)
C65 C88 1.616(12)
C66 C67 1.393(14)
C66 C87 1.395(17)
C67 C84 1.392(14)
C67 C68 1.503(16)
C68 C69 1.411(14)
C68 C83 1.420(14)
C69 C80 1.394(13)
C69 C70 1.534(10)
C70 C71 1.559(13)
C70 C74 1.600(11)
C71 C72 1.521(13)
C71 C79 1.558(14)
C71 C78 1.560(12)
C72 C73 1.519(17)
C72 H72A 0.9900
C72 H72B 0.9900
C73 C77 1.507(17)
C73 C74 1.525(16)
C73 H73 1.0000
C74 C76 1.534(15)
C74 C75 1.554(14)
C75 H75A 0.9800
C75 H75B 0.9800
C75 H75C 0.9800
C76 H76A 0.9800
C76 H76B 0.9800
C76 H76C 0.9800
C77 C78 1.554(16)
C77 H77A 0.9900
C77 H77B 0.9900
C78 H78A 0.9900
C78 H78B 0.9900
C79 H79A 0.9800
C79 H79B 0.9800
C79 H79C 0.9800
C80 C81 1.392(13)
C80 H80 0.9500
C81 C82 1.34(2)
C81 H81 0.9500
C82 C83 1.38(2)
C82 H82 0.9500
C83 H83 0.9500
C84 C85 1.39(2)
C84 H84 0.9500
C85 C86 1.35(2)
C85 H85 0.9500
C86 C87 1.396(18)
C86 H86 0.9500
C87 H87 0.9500
C88 C96 1.513(14)
C88 C95 1.541(14)
C88 C89 1.565(14)
C89 C90 1.520(16)
C89 H89A 0.9900
C89 H89B 0.9900
C90 C94 1.517(17)
C90 C91 1.567(14)
C90 H90 1.0000
C91 C93 1.528(16)
C91 C92 1.536(16)
C92 H92A 0.9800
C92 H92B 0.9800
C92 H92C 0.9800
C93 H93A 0.9800
C93 H93B 0.9800
C93 H93C 0.9800
C94 C95 1.511(16)
C94 H94A 0.9900
C94 H94B 0.9900
C95 H95A 0.9900
C95 H95B 0.9900
C96 H96A 0.9800
C96 H96B 0.9800
C96 H96C 0.9800
C97 C98 1.515(12)
C97 C123 1.595(13)
C97 C120 1.597(15)
C98 C119 1.408(12)
C98 C99 1.414(16)
C99 C116 1.361(19)
C99 C100 1.547(16)
C100 C101 1.41(2)
C100 C115 1.44(3)
C101 C112 1.399(17)
C101 C102 1.53(2)
C102 C103 1.588(15)
C102 C106 1.635(16)
C103 C111 1.542(13)
C103 C104 1.544(14)
C103 C110 1.559(17)
C104 C105 1.49(2)
C104 H10A 0.9900
C104 H10B 0.9900
C105 C106 1.50(3)
C105 C109 1.52(3)
C105 H105 1.0000
C106 C107 1.54(3)
C106 C108 1.540(18)
C107 H10C 0.9800
C107 H10D 0.9800
C107 H10E 0.9800
C108 H10H 0.9800
C108 H10I 0.9800
C108 H10J 0.9800
C109 C110 1.530(17)
C109 H10F 0.9900
C109 H10G 0.9900
C110 H11D 0.9900
C110 H11E 0.9900
C111 H11F 0.9800
C111 H11G 0.9800
C111 H11H 0.9800
C112 C113 1.40(3)
C112 H112 0.9500
C113 C114 1.34(4)
C113 H113 0.9500
C114 C115 1.37(2)
C114 H114 0.9500
C115 H115 0.9500
C116 C117 1.42(2)
C116 H116 0.9500
C117 C118 1.44(2)
C117 H117 0.9500
C118 C119 1.354(14)
C118 H118 0.9500
C119 H119 0.9500
C120 C128 1.521(16)
C120 C121 1.553(13)
C120 C127 1.558(13)
C121 C122 1.54(2)
C121 H12G 0.9900
C121 H12H 0.9900
C122 C123 1.46(3)
C122 C126 1.54(2)
C122 H122 1.0000
C123 C124 1.560(17)
C123 C125 1.576(18)
C124 H12K 0.9800
C124 H12L 0.9800
C124 H12M 0.9800
C125 H12P 0.9800
C125 H12Q 0.9800
C125 H12R 0.9800
C126 C127 1.53(2)
C126 H12N 0.9900
C126 H12O 0.9900
C127 H12I 0.9900
C127 H12J 0.9900
C128 H12D 0.9800
C128 H12E 0.9800
C128 H12F 0.9800
C139 C144 1.488(17)
C139 C140 1.498(17)
C139 C148 1.511(17)
C139 H139 1.0000
C140 C141 1.505(17)
C140 C145 1.513(17)
C140 H140 1.0000
C141 C142 1.500(18)
C141 H14E 0.9900
C141 H14F 0.9900
C142 C143 1.45(2)
C142 H14G 0.9900
C142 H14H 0.9900
C143 C144 1.45(2)
C143 H14I 0.9900
C143 H14J 0.9900
C144 H14M 0.9900
C144 H14N 0.9900
C145 C146 1.53(2)
C145 H14K 0.9900
C145 H14L 0.9900
C146 C147 1.45(2)
C146 H14O 0.9900
C146 H14P 0.9900
C147 C148 1.461(18)
C147 H14X 0.9900
C147 H14Y 0.9900
C148 H14C 0.9900
C148 H14D 0.9900
C129 C134 1.33(2)
C129 C138 1.40(3)
C129 C130 1.43(2)
C129 H129 1.0000
C130 C131 1.32(3)
C130 C135 1.34(3)
C130 H130 1.0000
C131 C132 1.47(4)
C131 H13C 0.9900
C131 H13D 0.9900
C132 C133 1.48(4)
C132 H13E 0.9900
C132 H13F 0.9900
C133 C134 1.28(3)
C133 H13G 0.9900
C133 H13H 0.9900
C134 H13I 0.9900
C134 H13J 0.9900
C135 C136 1.22(6)
C135 H13K 0.9900
C135 H13L 0.9900
C136 C137 1.45(4)
C136 H13M 0.9900
C136 H13N 0.9900
C137 C138 1.56(3)
C137 H13O 0.9900
C137 H13P 0.9900
C138 H13Q 0.9900
C138 H13R 0.9900

loop_
_geom_torsion_atom_site_label_1
_geom_torsion_atom_site_label_2
_geom_torsion_atom_site_label_3
_geom_torsion_atom_site_label_4
_geom_torsion
O2 P1 O1 C1 75.3(7)
Cu2 P1 O1 C1 -144.5(7)
O1 P1 O2 C6 88.1(6)
Cu2 P1 O2 C6 -43.9(7)
O4 P2 O3 C33 73.0(9)
Cu1 P2 O3 C33 -148.2(8)
O3 P2 O4 C38 88.4(7)
Cu1 P2 O4 C38 -40.8(8)
O6 P3 O5 C65 87.8(6)
Cu4 P3 O5 C65 -43.0(7)
O5 P3 O6 C70 72.9(6)
Cu4 P3 O6 C70 -146.7(5)
O8 P4 O7 C97 74.7(7)
Cu3 P4 O7 C97 -146.3(6)
O7 P4 O8 C102 88.1(9)
Cu3 P4 O8 C102 -41.9(9)
P1 O1 C1 C2 -71.1(9)
P1 O1 C1 C27 169.2(7)
P1 O1 C1 C24 58.0(9)
O1 C1 C2 C3 -25.8(12)
C27 C1 C2 C3 89.3(11)
C24 C1 C2 C3 -151.0(9)
O1 C1 C2 C23 155.7(7)
C27 C1 C2 C23 -89.2(10)
C24 C1 C2 C23 30.5(10)
C23 C2 C3 C20 0.5(14)
C1 C2 C3 C20 -178.0(9)
C23 C2 C3 C4 169.0(9)
C1 C2 C3 C4 -9.4(15)
C2 C3 C4 C19 -92.8(13)
C20 C3 C4 C19 76.7(14)
C2 C3 C4 C5 101.5(14)
C20 C3 C4 C5 -88.9(12)
C19 C4 C5 C16 -0.8(16)
C3 C4 C5 C16 164.2(10)
C19 C4 C5 C6 -178.4(11)
C3 C4 C5 C6 -13.3(16)
P1 O2 C6 C5 -71.0(7)
P1 O2 C6 C7 58.9(9)
P1 O2 C6 C10 167.0(6)
C16 C5 C6 O2 154.5(8)
C4 C5 C6 O2 -28.0(12)
C16 C5 C6 C7 27.4(12)
C4 C5 C6 C7 -155.1(9)
C16 C5 C6 C10 -89.1(10)
C4 C5 C6 C10 88.4(11)
O2 C6 C7 C15 -88.7(9)
C5 C6 C7 C15 35.7(11)
C10 C6 C7 C15 159.7(7)
O2 C6 C7 C8 141.5(7)
C5 C6 C7 C8 -94.1(9)
C10 C6 C7 C8 29.9(8)
O2 C6 C7 C14 38.6(9)
C5 C6 C7 C14 163.0(7)
C10 C6 C7 C14 -73.0(8)
C15 C7 C8 C9 174.1(8)
C14 C7 C8 C9 55.5(8)
C6 C7 C8 C9 -54.9(9)
C7 C8 C9 C13 -58.9(9)
C7 C8 C9 C10 60.1(9)
C13 C9 C10 C12 -54.4(12)
C8 C9 C10 C12 -163.4(8)
C13 C9 C10 C11 -174.7(9)
C8 C9 C10 C11 76.3(10)
C13 C9 C10 C6 66.9(10)
C8 C9 C10 C6 -42.1(9)
O2 C6 C10 C9 -108.8(8)
C5 C6 C10 C9 134.1(8)
C7 C6 C10 C9 8.0(9)
O2 C6 C10 C12 13.1(11)
C5 C6 C10 C12 -104.0(9)
C7 C6 C10 C12 129.9(9)
O2 C6 C10 C11 132.4(9)
C5 C6 C10 C11 15.3(12)
C7 C6 C10 C11 -110.8(9)
C10 C9 C13 C14 -72.1(10)
C8 C9 C13 C14 35.8(9)
C15 C7 C14 C13 -158.5(7)
C8 C7 C14 C13 -36.3(9)
C6 C7 C14 C13 70.5(9)
C9 C13 C14 C7 0.2(10)
C4 C5 C16 C17 2.4(16)
C6 C5 C16 C17 -179.9(10)
C5 C16 C17 C18 -3(2)
C16 C17 C18 C19 2(2)
C17 C18 C19 C4 0(2)
C5 C4 C19 C18 0(2)
C3 C4 C19 C18 -167.4(14)
C2 C3 C20 C21 0.9(17)
C4 C3 C20 C21 -169.7(11)
C3 C20 C21 C22 -1.9(19)
C20 C21 C22 C23 1.4(19)
C21 C22 C23 C2 0.0(17)
C3 C2 C23 C22 -0.9(14)
C1 C2 C23 C22 177.7(9)
O1 C1 C24 C31 38.3(9)
C2 C1 C24 C31 161.7(7)
C27 C1 C24 C31 -74.1(8)
O1 C1 C24 C32 -90.4(8)
C2 C1 C24 C32 33.0(10)
C27 C1 C24 C32 157.2(7)
O1 C1 C24 C25 140.3(7)
C2 C1 C24 C25 -96.3(8)
C27 C1 C24 C25 27.9(8)
C31 C24 C25 C26 60.6(10)
C32 C24 C25 C26 -179.1(9)
C1 C24 C25 C26 -49.1(9)
C24 C25 C26 C27 58.1(9)
C24 C25 C26 C30 -62.4(10)
C30 C26 C27 C28 -174.5(10)
C25 C26 C27 C28 77.9(10)
C30 C26 C27 C29 -54.9(13)
C25 C26 C27 C29 -162.6(8)
C30 C26 C27 C1 66.2(11)
C25 C26 C27 C1 -41.4(9)
O1 C1 C27 C26 -108.7(8)
C2 C1 C27 C26 135.0(8)
C24 C1 C27 C26 7.6(8)
O1 C1 C27 C28 134.0(11)
C2 C1 C27 C28 17.8(14)
C24 C1 C27 C28 -109.7(12)
O1 C1 C27 C29 12.8(14)
C2 C1 C27 C29 -103.4(11)
C24 C1 C27 C29 129.1(11)
C27 C26 C30 C31 -72.9(14)
C25 C26 C30 C31 39.6(13)
C32 C24 C31 C30 -160.2(9)
C25 C24 C31 C30 -37.4(12)
C1 C24 C31 C30 68.5(10)
C26 C30 C31 C24 -1.4(14)
P2 O3 C33 C34 -70.5(11)
P2 O3 C33 C56 57.6(11)
P2 O3 C33 C59 169.2(9)
O3 C33 C34 C55 155.6(8)
C56 C33 C34 C55 31.8(12)
C59 C33 C34 C55 -89.7(13)
O3 C33 C34 C35 -28.9(13)
C56 C33 C34 C35 -152.7(10)
C59 C33 C34 C35 85.8(13)
C55 C34 C35 C52 -0.8(16)
C33 C34 C35 C52 -176.3(9)
C55 C34 C35 C36 172.5(10)
C33 C34 C35 C36 -3.0(17)
C34 C35 C36 C51 -93.8(16)
C52 C35 C36 C51 80.0(16)
C34 C35 C36 C37 99.6(17)
C52 C35 C36 C37 -86.6(15)
C51 C36 C37 C48 -4(2)
C35 C36 C37 C48 161.1(13)
C51 C36 C37 C38 -178.7(13)
C35 C36 C37 C38 -13(2)
P2 O4 C38 C37 -67.4(9)
P2 O4 C38 C39 59.1(10)
P2 O4 C38 C42 169.0(6)
C36 C37 C38 O4 -31.1(15)
C48 C37 C38 O4 154.6(10)
C36 C37 C38 C39 -154.0(11)
C48 C37 C38 C39 31.7(15)
C36 C37 C38 C42 85.5(15)
C48 C37 C38 C42 -88.8(13)
O4 C38 C39 C47 -91.0(10)
C37 C38 C39 C47 29.2(13)
C42 C38 C39 C47 156.9(9)
O4 C38 C39 C46 40.7(10)
C37 C38 C39 C46 160.9(9)
C42 C38 C39 C46 -71.4(10)
O4 C38 C39 C40 140.0(8)
C37 C38 C39 C40 -99.7(11)
C42 C38 C39 C40 28.0(10)
C47 C39 C40 C41 178.4(10)
C46 C39 C40 C41 57.1(10)
C38 C39 C40 C41 -51.2(11)
C39 C40 C41 C42 57.6(11)
C39 C40 C41 C45 -58.5(10)
C40 C41 C42 C43 -163.1(10)
C45 C41 C42 C43 -56.1(13)
C40 C41 C42 C44 78.2(12)
C45 C41 C42 C44 -174.9(10)
C40 C41 C42 C38 -39.4(12)
C45 C41 C42 C38 67.6(12)
O4 C38 C42 C43 15.0(12)
C37 C38 C42 C43 -101.6(12)
C39 C38 C42 C43 130.6(10)
O4 C38 C42 C41 -109.4(10)
C37 C38 C42 C41 134.1(11)
C39 C38 C42 C41 6.3(11)
O4 C38 C42 C44 134.7(10)
C37 C38 C42 C44 18.2(14)
C39 C38 C42 C44 -109.6(10)
C42 C41 C45 C46 -74.8(12)
C40 C41 C45 C46 34.3(11)
C41 C45 C46 C39 2.2(12)
C47 C39 C46 C45 -159.3(9)
C40 C39 C46 C45 -36.9(11)
C38 C39 C46 C45 66.9(11)
C36 C37 C48 C49 6(2)
C38 C37 C48 C49 -179.0(16)
C37 C48 C49 C50 2(3)
C48 C49 C50 C51 -13(4)
C37 C36 C51 C50 -6(3)
C35 C36 C51 C50 -173.6(19)
C49 C50 C51 C36 14(3)
C34 C35 C52 C53 0.6(18)
C36 C35 C52 C53 -173.8(11)
C35 C52 C53 C54 -2(2)
C52 C53 C54 C55 4(2)
C53 C54 C55 C34 -4(2)
C35 C34 C55 C54 2.5(16)
C33 C34 C55 C54 178.4(11)
O3 C33 C56 C57 142.0(9)
C34 C33 C56 C57 -95.1(10)
C59 C33 C56 C57 30.7(11)
O3 C33 C56 C63 37.8(11)
C34 C33 C56 C63 160.6(8)
C59 C33 C56 C63 -73.6(10)
O3 C33 C56 C64 -91.5(10)
C34 C33 C56 C64 31.3(12)
C59 C33 C56 C64 157.1(9)
C33 C56 C57 C58 -53.4(13)
C63 C56 C57 C58 59.9(14)
C64 C56 C57 C58 177.5(12)
C56 C57 C58 C62 -58.0(14)
C56 C57 C58 C59 59.6(13)
C57 C58 C59 C61 -160.8(10)
C62 C58 C59 C61 -49.4(16)
C57 C58 C59 C60 76.0(12)
C62 C58 C59 C60 -172.6(12)
C57 C58 C59 C33 -39.8(11)
C62 C58 C59 C33 71.6(13)
O3 C33 C59 C61 12.1(17)
C34 C33 C59 C61 -104.6(14)
C56 C33 C59 C61 127.2(14)
O3 C33 C59 C60 134.4(13)
C34 C33 C59 C60 17.7(18)
C56 C33 C59 C60 -110.4(14)
O3 C33 C59 C58 -110.3(10)
C34 C33 C59 C58 133.0(11)
C56 C33 C59 C58 4.8(10)
C57 C58 C62 C63 31.7(17)
C59 C58 C62 C63 -80.8(17)
C58 C62 C63 C56 6.1(17)
C57 C56 C63 C62 -41.4(15)
C33 C56 C63 C62 65.4(13)
C64 C56 C63 C62 -161.4(12)
P3 O5 C65 C66 -68.5(9)
P3 O5 C65 C91 169.6(6)
P3 O5 C65 C88 60.2(8)
O5 C65 C66 C67 -29.4(12)
C91 C65 C66 C67 88.4(11)
C88 C65 C66 C67 -153.1(9)
O5 C65 C66 C87 151.7(9)
C91 C65 C66 C87 -90.5(12)
C88 C65 C66 C87 28.0(13)
C87 C66 C67 C84 -1.1(15)
C65 C66 C67 C84 -180.0(9)
C87 C66 C67 C68 164.8(10)
C65 C66 C67 C68 -14.1(15)
C84 C67 C68 C69 -92.3(13)
C66 C67 C68 C69 101.2(13)
C84 C67 C68 C83 75.3(11)
C66 C67 C68 C83 -91.2(12)
C83 C68 C69 C80 5.1(14)
C67 C68 C69 C80 172.1(9)
C83 C68 C69 C70 -173.0(9)
C67 C68 C69 C70 -6.1(15)
P3 O6 C70 C69 -70.0(8)
P3 O6 C70 C71 58.6(8)
P3 O6 C70 C74 167.8(6)
C80 C69 C70 O6 154.3(7)
C68 C69 C70 O6 -27.5(11)
C80 C69 C70 C71 28.8(10)
C68 C69 C70 C71 -153.0(8)
C80 C69 C70 C74 -88.7(10)
C68 C69 C70 C74 89.5(10)
O6 C70 C71 C72 140.7(7)
C69 C70 C71 C72 -94.7(8)
C74 C70 C71 C72 29.2(8)
O6 C70 C71 C79 -89.8(9)
C69 C70 C71 C79 34.7(10)
C74 C70 C71 C79 158.6(8)
O6 C70 C71 C78 37.8(9)
C69 C70 C71 C78 162.3(7)
C74 C70 C71 C78 -73.8(8)
C79 C71 C72 C73 174.8(9)
C70 C71 C72 C73 -52.0(9)
C78 C71 C72 C73 59.0(10)
C71 C72 C73 C77 -58.6(9)
C71 C72 C73 C74 56.4(10)
C77 C73 C74 C76 -53.3(12)
C72 C73 C74 C76 -161.8(8)
C77 C73 C74 C75 -173.4(9)
C72 C73 C74 C75 78.1(10)
C77 C73 C74 C70 69.4(11)
C72 C73 C74 C70 -39.1(10)
O6 C70 C74 C73 -109.7(8)
C69 C70 C74 C73 131.3(8)
C71 C70 C74 C73 5.7(8)
O6 C70 C74 C76 14.5(11)
C69 C70 C74 C76 -104.5(10)
C71 C70 C74 C76 129.9(9)
O6 C70 C74 C75 134.5(9)
C69 C70 C74 C75 15.5(12)
C71 C70 C74 C75 -110.1(9)
C72 C73 C77 C78 33.1(10)
C74 C73 C77 C78 -76.5(12)
C73 C77 C78 C71 4.4(11)
C72 C71 C78 C77 -39.8(10)
C79 C71 C78 C77 -158.6(8)
C70 C71 C78 C77 68.0(9)
C68 C69 C80 C81 -4.3(14)
C70 C69 C80 C81 174.0(9)
C69 C80 C81 C82 4.2(18)
C80 C81 C82 C83 -5(2)
C81 C82 C83 C68 6(2)
C69 C68 C83 C82 -6.4(17)
C67 C68 C83 C82 -176.1(11)
C66 C67 C84 C85 0.5(19)
C68 C67 C84 C85 -167.6(13)
C67 C84 C85 C86 1(2)
C84 C85 C86 C87 -2(3)
C67 C66 C87 C86 0(2)
C65 C66 C87 C86 179.0(13)
C85 C86 C87 C66 2(2)
O5 C65 C88 C96 -89.5(10)
C66 C65 C88 C96 33.5(12)
C91 C65 C88 C96 157.9(9)
O5 C65 C88 C95 40.9(9)
C66 C65 C88 C95 164.0(8)
C91 C65 C88 C95 -71.6(9)
O5 C65 C88 C89 142.1(7)
C66 C65 C88 C89 -94.9(9)
C91 C65 C88 C89 29.5(9)
C96 C88 C89 C90 175.9(9)
C95 C88 C89 C90 54.8(9)
C65 C88 C89 C90 -54.2(9)
C88 C89 C90 C94 -57.4(9)
C88 C89 C90 C91 59.1(10)
C94 C90 C91 C93 -54.4(12)
C89 C90 C91 C93 -162.0(9)
C94 C90 C91 C92 -172.1(10)
C89 C90 C91 C92 80.3(11)
C94 C90 C91 C65 66.9(11)
C89 C90 C91 C65 -40.6(10)
O5 C65 C91 C93 12.3(11)
C66 C65 C91 C93 -106.1(10)
C88 C65 C91 C93 126.7(9)
O5 C65 C91 C92 133.4(9)
C66 C65 C91 C92 15.0(12)
C88 C65 C91 C92 -112.2(9)
O5 C65 C91 C90 -108.5(8)
C66 C65 C91 C90 133.1(9)
C88 C65 C91 C90 5.8(10)
C89 C90 C94 C95 36.0(10)
C91 C90 C94 C95 -72.0(11)
C90 C94 C95 C88 0.0(11)
C96 C88 C95 C94 -157.1(8)
C89 C88 C95 C94 -34.4(10)
C65 C88 C95 C94 70.0(9)
P4 O7 C97 C98 -70.1(9)
P4 O7 C97 C123 166.9(9)
P4 O7 C97 C120 57.7(9)
O7 C97 C98 C119 155.2(8)
C123 C97 C98 C119 -87.4(12)
C120 C97 C98 C119 30.5(11)
O7 C97 C98 C99 -26.3(13)
C123 C97 C98 C99 91.1(13)
C120 C97 C98 C99 -150.9(10)
C119 C98 C99 C116 4(2)
C97 C98 C99 C116 -174.2(15)
C119 C98 C99 C100 169.0(12)
C97 C98 C99 C100 -9(2)
C116 C99 C100 C101 -90.3(19)
C98 C99 C100 C101 104(2)
C116 C99 C100 C115 80(3)
C98 C99 C100 C115 -85(2)
C115 C100 C101 C112 -8(3)
C99 C100 C101 C112 162.2(15)
C115 C100 C101 C102 174.7(19)
C99 C100 C101 C102 -15(2)
P4 O8 C102 C101 -68.5(10)
P4 O8 C102 C103 58.9(12)
P4 O8 C102 C106 168.1(10)
C112 C101 C102 O8 153.6(12)
C100 C101 C102 O8 -28.8(16)
C112 C101 C102 C103 27.9(16)
C100 C101 C102 C103 -154.5(12)
C112 C101 C102 C106 -88.5(14)
C100 C101 C102 C106 89.1(15)
O8 C102 C103 C111 -87.4(12)
C101 C102 C103 C111 34.8(13)
C106 C102 C103 C111 159.4(11)
O8 C102 C103 C104 141.5(11)
C101 C102 C103 C104 -96.2(12)
C106 C102 C103 C104 28.4(14)
O8 C102 C103 C110 39.6(11)
C101 C102 C103 C110 161.9(9)
C106 C102 C103 C110 -73.5(11)
C111 C103 C104 C105 177.8(15)
C110 C103 C104 C105 58.3(16)
C102 C103 C104 C105 -50.5(18)
C103 C104 C105 C106 54.8(18)
C103 C104 C105 C109 -57.2(15)
C104 C105 C106 C107 78.7(17)
C109 C105 C106 C107 -175.0(14)
C104 C105 C106 C108 -161.0(13)
C109 C105 C106 C108 -54.6(16)
C104 C105 C106 C102 -37.3(19)
C109 C105 C106 C102 69.0(16)
O8 C102 C106 C105 -113.2(14)
C101 C102 C106 C105 129.2(15)
C103 C102 C106 C105 4.3(17)
O8 C102 C106 C107 133.1(12)
C101 C102 C106 C107 15.5(15)
C103 C102 C106 C107 -109.4(13)
O8 C102 C106 C108 16(2)
C101 C102 C106 C108 -101.7(17)
C103 C102 C106 C108 133.5(16)
C104 C105 C109 C110 33.4(15)
C106 C105 C109 C110 -76.3(14)
C105 C109 C110 C103 3.5(13)
C111 C103 C110 C109 -160.3(9)
C104 C103 C110 C109 -37.4(10)
C102 C103 C110 C109 69.3(10)
C100 C101 C112 C113 2(3)
C102 C101 C112 C113 -180(2)
C101 C112 C113 C114 -3(5)
C112 C113 C114 C115 9(6)
C113 C114 C115 C100 -14(6)
C101 C100 C115 C114 13(4)
C99 C100 C115 C114 -158(3)
C98 C99 C116 C117 -11(3)
C100 C99 C116 C117 -177(2)
C99 C116 C117 C118 11(3)
C116 C117 C118 C119 -6(2)
C117 C118 C119 C98 1(2)
C99 C98 C119 C118 0.0(17)
C97 C98 C119 C118 178.6(10)
O7 C97 C120 C128 -91.3(8)
C98 C97 C120 C128 32.1(10)
C123 C97 C120 C128 156.9(7)
O7 C97 C120 C121 140.2(7)
C98 C97 C120 C121 -96.4(9)
C123 C97 C120 C121 28.5(8)
O7 C97 C120 C127 40.0(9)
C98 C97 C120 C127 163.3(8)
C123 C97 C120 C127 -71.8(8)
C128 C120 C121 C122 -179.9(12)
C127 C120 C121 C122 59.1(13)
C97 C120 C121 C122 -50.1(12)
C120 C121 C122 C123 56.7(12)
C120 C121 C122 C126 -59.0(13)
C121 C122 C123 C124 79.9(12)
C126 C122 C123 C124 -173.3(13)
C121 C122 C123 C125 -163.7(9)
C126 C122 C123 C125 -56.9(17)
C121 C122 C123 C97 -39.4(11)
C126 C122 C123 C97 67.4(15)
O7 C97 C123 C122 -109.4(9)
C98 C97 C123 C122 131.8(10)
C120 C97 C123 C122 6.0(9)
O7 C97 C123 C124 132.1(13)
C98 C97 C123 C124 13.3(17)
C120 C97 C123 C124 -112.5(14)
O7 C97 C123 C125 15.6(17)
C98 C97 C123 C125 -103.2(14)
C120 C97 C123 C125 131.0(14)
C123 C122 C126 C127 -75.3(19)
C121 C122 C126 C127 34.4(17)
C122 C126 C127 C120 3.3(18)
C128 C120 C127 C126 -161.2(12)
C121 C120 C127 C126 -38.9(14)
C97 C120 C127 C126 65.5(12)
C144 C139 C140 C141 -45.1(18)
C148 C139 C140 C141 -179.9(12)
C144 C139 C140 C145 -179.3(13)
C148 C139 C140 C145 45.9(17)
C139 C140 C141 C142 46.7(19)
C145 C140 C141 C142 -178.9(14)
C140 C141 C142 C143 -42(2)
C141 C142 C143 C144 41(2)
C142 C143 C144 C139 -40(2)
C140 C139 C144 C143 40.1(19)
C148 C139 C144 C143 173.0(14)
C139 C140 C145 C146 -48(2)
C141 C140 C145 C146 176.6(15)
C140 C145 C146 C147 48(2)
C145 C146 C147 C148 -48(2)
C146 C147 C148 C139 48(2)
C144 C139 C148 C147 -178.1(13)
C140 C139 C148 C147 -45.5(18)
C134 C129 C130 C131 20(3)
C138 C129 C130 C131 -173(2)
C134 C129 C130 C135 180(3)
C138 C129 C130 C135 -14(4)
C135 C130 C131 C132 169(3)
C129 C130 C131 C132 -32(4)
C130 C131 C132 C133 37(4)
C131 C132 C133 C134 -33(4)
C132 C133 C134 C129 24(4)
C138 C129 C134 C133 177(2)
C130 C129 C134 C133 -17(4)
C131 C130 C135 C136 172(4)
C129 C130 C135 C136 12(7)
C130 C135 C136 C137 -9(7)
C135 C136 C137 C138 8(5)
C134 C129 C138 C137 179(2)
C130 C129 C138 C137 13(3)
C136 C137 C138 C129 -11(4)
